data_4345381
loop_
_publ_author_name
'Lu, Dong-Fei'
'Kong, Xiang-Jian'
'Lu, Tong-Bu'
'Long, La-Sheng'
'Zheng, Lan-Sun'

_publ_section_title
;
 Heterometallic Lanthanide-Titanium Oxo Clusters: A New Family of Water
 Oxidation Catalysts.
;
_journal_issue 3
_journal_name_full 'Inorganic chemistry'
_journal_page_first 1057
_journal_page_last 1060
_journal_paper_doi 10.1021/acs.inorgchem.6b03072
_journal_volume 56
_journal_year 2017
_chemical_formula_sum 'C224 H300 Eu4 O58 Ti5'
_chemical_formula_weight 4767.96
_chemical_name_systematic
;
 ?
;
_space_group_crystal_system triclinic
_space_group_IT_number 2
_space_group_name_Hall '-P 1'
_space_group_name_H-M_alt 'P -1'
_symmetry_space_group_name_Hall '-P 1'
_symmetry_space_group_name_H-M 'P -1'
_atom_sites_solution_hydrogens geom
_audit_creation_method SHELXL-2013
_cell_angle_alpha 91.254(4)
_cell_angle_beta 112.269(6)
_cell_angle_gamma 103.683(5)
_cell_formula_units_Z 2
_cell_length_a 21.8259(13)
_cell_length_b 23.3549(12)
_cell_length_c 27.2071(14)
_cell_measurement_reflns_used 17010
_cell_measurement_temperature 100(2)
_cell_measurement_theta_max 65.8640
_cell_measurement_theta_min 4.0250
_cell_volume 12373.7(13)
_computing_cell_refinement 'CrysAlisPro, Agilent Technologies'
_computing_data_collection 'CrysAlisPro, Agilent Technologies'
_computing_data_reduction 'CrysAlisPro, Agilent Technologies'
_computing_structure_refinement 'SHELXL-2013 (Sheldrick, 2013)'
_computing_structure_solution 'SHELXL-2013 (Sheldrick, 2013)'
_diffrn_ambient_temperature 100(2)
_diffrn_detector_area_resol_mean 10.4741
_diffrn_measured_fraction_theta_full 0.907
_diffrn_measured_fraction_theta_max 0.940
_diffrn_measurement_device_type 'SuperNova (Cu) X-ray Source'
_diffrn_measurement_method '\w scans'
_diffrn_radiation_type CuK\a
_diffrn_radiation_wavelength 1.54184
_diffrn_reflns_av_R_equivalents 0.0833
_diffrn_reflns_av_unetI/netI 0.1050
_diffrn_reflns_Laue_measured_fraction_full 0.907
_diffrn_reflns_Laue_measured_fraction_max 0.940
_diffrn_reflns_limit_h_max 18
_diffrn_reflns_limit_h_min -25
_diffrn_reflns_limit_k_max 27
_diffrn_reflns_limit_k_min -26
_diffrn_reflns_limit_l_max 31
_diffrn_reflns_limit_l_min -31
_diffrn_reflns_number 67967
_diffrn_reflns_point_group_measured_fraction_full 0.907
_diffrn_reflns_point_group_measured_fraction_max 0.940
_diffrn_reflns_theta_full 67.684
_diffrn_reflns_theta_max 66.098
_diffrn_reflns_theta_min 3.477
_diffrn_source 'sealed X-ray tube'
_exptl_absorpt_coefficient_mu 9.011
_exptl_absorpt_correction_T_max 1.00000
_exptl_absorpt_correction_T_min 0.24182
_exptl_absorpt_correction_type multi-scan
_exptl_crystal_colour colorless
_exptl_crystal_density_diffrn 1.280
_exptl_crystal_density_meas ?
_exptl_crystal_density_method 'not measured'
_exptl_crystal_description stick
_exptl_crystal_F_000 4940
_exptl_crystal_size_max 0.200
_exptl_crystal_size_mid 0.100
_exptl_crystal_size_min 0.100
_platon_squeeze_details
;
;
_refine_diff_density_max 2.553
_refine_diff_density_min -1.406
_refine_diff_density_rms 0.148
_refine_ls_extinction_coef 0.00025(2)
_refine_ls_extinction_expression Fc^*^=kFc[1+0.001xFc^2^\l^3^/sin(2\q)]^-1/4^
_refine_ls_extinction_method SHELXL
_refine_ls_goodness_of_fit_ref 1.083
_refine_ls_hydrogen_treatment constr
_refine_ls_matrix_type full
_refine_ls_number_parameters 2406
_refine_ls_number_reflns 40611
_refine_ls_number_restraints 9880
_refine_ls_restrained_S_all 1.044
_refine_ls_R_factor_all 0.1818
_refine_ls_R_factor_gt 0.1367
_refine_ls_shift/su_max 0.046
_refine_ls_shift/su_mean 0.001
_refine_ls_structure_factor_coef Fsqd
_refine_ls_weighting_details
;
 w=1/[\s^2^(Fo^2^)+(0.2000P)^2^]
 where P=(Fo^2^+2Fc^2^)/3
;
_refine_ls_weighting_scheme calc
_refine_ls_wR_factor_gt 0.3486
_refine_ls_wR_factor_ref 0.3975
_reflns_Friedel_coverage 0.000
_reflns_number_gt 16937
_reflns_number_total 40611
_reflns_threshold_expression 'I > 2\s(I)'
_cod_data_source_file ic6b03072_si_002.cif
_cod_data_source_block Eu8Ti10
_cod_depositor_comments
;
The following automatic conversions were performed:

'_exptl_crystal_density_meas' value 'not measured' was changed to '?'
- the value is perceived as not measured.

Automatic conversion script
Id: cif_fix_values 4973 2017-02-22 13:04:09Z antanas 
;
_cod_database_code 4345381
_shelx_space_group_comment
;
The symmetry employed for this shelxl refinement is uniquely defined
by the following loop, which should always be used as a source of
symmetry information in preference to the above space-group names.
They are only intended as comments.
;
_shelx_estimated_absorpt_t_min 0.266
_shelx_estimated_absorpt_t_max 0.466
_platon_eu8ti10_details
;

 The SQUEEZE analysis estimate the electron count to be 530 
within 3624 ?3 void per formula unit. According to the electron counts and 
the void per formula unit, there are 10 guest water and 10 THF. 
However, they are however severely disordered and were therefore 
removed by SQUEEZE in structural refinement.
;
_shelxl_version_number 2013-2

loop_
_space_group_symop_operation_xyz
'x, y, z'
'-x, -y, -z'

loop_
_atom_site_label
_atom_site_type_symbol
_atom_site_fract_x
_atom_site_fract_y
_atom_site_fract_z
_atom_site_U_iso_or_equiv
_atom_site_adp_type
_atom_site_occupancy
_atom_site_site_symmetry_order
_atom_site_calc_flag
_atom_site_refinement_flags_posn
_atom_site_refinement_flags_adp
Eu1 Eu 0.51206(3) 0.50540(3) 0.43227(2) 0.10896(19) Uani 1 1 d . U
Eu2 Eu 0.28264(2) 0.31018(2) 0.30976(2) 0.09359(15) Uani 1 1 d . U
Eu3 Eu 0.26931(2) 0.21461(2) 0.18235(2) 0.09258(15) Uani 1 1 d . U
Eu4 Eu 0.35820(3) 0.15443(3) 0.31714(2) 0.11392(19) Uani 1 1 d . U
Ti1 Ti 0.36521(7) 0.41996(7) 0.42786(5) 0.1006(5) Uani 1 1 d . U
Ti2 Ti 0.27062(7) 0.37517(6) 0.19876(5) 0.0918(4) Uani 1 1 d . U
Ti3 Ti 0.33955(7) 0.48179(7) 0.31035(5) 0.0952(4) Uani 1 1 d . U
Ti4 Ti 0.38029(8) 0.27109(8) 0.42220(6) 0.1111(5) Uani 1 1 d . U
Ti5 Ti 0.28269(9) 0.05642(8) 0.18520(7) 0.1235(5) Uani 1 1 d . U
O1 O 0.2628(4) -0.0324(3) 0.1441(2) 0.149(2) Uani 1 1 d D U
O2 O 0.3902(2) 0.4609(2) 0.37378(19) 0.0986(13) Uani 1 1 d . U
O3 O 0.3648(2) 0.3435(2) 0.4017(2) 0.0985(14) Uani 1 1 d . U
O4 O 0.2668(2) 0.3032(2) 0.21740(19) 0.0969(13) Uani 1 1 d . U
O5 O 0.3075(2) 0.4102(2) 0.2717(2) 0.1003(13) Uani 1 1 d . U
O6 O 0.4476(3) 0.4471(3) 0.4760(2) 0.1053(16) Uani 1 1 d . U
O2W O 0.5017(2) 0.4063(3) 0.3956(2) 0.1089(17) Uani 1 1 d . U
O8 O 0.3424(3) 0.2347(3) 0.3582(2) 0.1115(15) Uani 1 1 d . U
O9 O 0.2956(2) 0.1248(2) 0.2170(2) 0.0969(12) Uani 1 1 d . U
O1W O 0.4263(3) 0.3152(3) 0.5051(2) 0.123(2) Uani 1 1 d . U
O1A O 0.5140(3) 0.5142(3) 0.3473(2) 0.1139(16) Uani 1 1 d D U
O2A O 0.4122(2) 0.5091(2) 0.2833(2) 0.1030(14) Uani 1 1 d D U
O1B O 0.4568(3) 0.5865(3) 0.4175(2) 0.1164(16) Uani 1 1 d D U
O2B O 0.3636(3) 0.5665(3) 0.3453(2) 0.1141(16) Uani 1 1 d D U
O1C O 0.6093(3) 0.5810(3) 0.4431(3) 0.146(2) Uani 1 1 d D U
O2C O 0.6841(3) 0.6165(3) 0.52582(19) 0.1115(17) Uani 1 1 d D U
O1D O 0.3284(3) 0.4889(3) 0.4384(2) 0.1135(15) Uani 1 1 d D U
O2D O 0.3937(3) 0.5336(3) 0.5232(2) 0.1256(18) Uani 1 1 d D U
O1E O 0.2640(2) 0.3890(2) 0.3628(2) 0.1031(14) Uani 1 1 d D U
O2E O 0.2493(3) 0.4697(2) 0.3221(2) 0.1056(14) Uani 1 1 d D U
O1F O 0.2840(3) 0.5204(2) 0.2449(2) 0.1044(15) Uani 1 1 d D U
O2F O 0.2761(3) 0.4613(2) 0.1756(2) 0.1125(16) Uani 1 1 d D U
O1G O 0.1775(2) 0.3775(2) 0.1934(2) 0.1009(14) Uani 1 1 d D U
O2G O 0.1713(2) 0.3245(3) 0.2614(2) 0.1052(14) Uani 1 1 d D U
O1H O 0.3574(2) 0.3848(2) 0.1859(2) 0.0982(14) Uani 1 1 d D U
O2H O 0.3508(2) 0.2902(2) 0.16368(19) 0.0923(13) Uani 1 1 d D U
O1I O 0.2201(3) 0.2577(3) 0.3561(2) 0.1134(15) Uani 1 1 d D U
O2I O 0.2934(3) 0.2426(3) 0.4361(2) 0.1144(16) Uani 1 1 d D U
O1J O 0.3957(2) 0.3265(2) 0.30487(19) 0.0990(13) Uani 1 1 d D U
O2J O 0.3758(2) 0.2376(2) 0.2636(2) 0.0992(14) Uani 1 1 d D U
O1K O 0.4081(3) 0.2036(3) 0.4651(2) 0.1203(17) Uani 1 1 d D U
O2K O 0.3773(3) 0.1245(3) 0.4031(2) 0.1350(19) Uani 1 1 d D U
O1L O 0.2293(3) 0.2067(2) 0.2574(2) 0.1057(15) Uani 1 1 d D U
O2L O 0.2389(3) 0.1278(3) 0.3000(2) 0.1220(16) Uani 1 1 d D U
O1M O 0.4370(3) 0.1202(3) 0.2856(2) 0.1271(18) Uani 1 1 d D U
O2M O 0.3734(3) 0.0431(3) 0.2184(3) 0.1319(17) Uani 1 1 d D U
O1N O 0.2944(3) 0.1694(2) 0.1152(2) 0.1093(15) Uani 1 1 d D U
O2N O 0.3132(3) 0.0811(2) 0.1251(2) 0.1180(15) Uani 1 1 d D U
O1O O 0.3179(3) 0.0486(3) 0.3117(3) 0.1298(17) Uani 1 1 d D U
O2O O 0.2484(3) 0.0041(3) 0.2295(2) 0.1278(17) Uani 1 1 d D U
O1P O 0.1639(3) 0.1371(3) 0.1452(2) 0.1196(16) Uani 1 1 d D U
O2P O 0.1863(3) 0.0497(3) 0.1352(3) 0.1277(17) Uani 1 1 d D U
O1Q O 0.2173(3) 0.3469(2) 0.1165(2) 0.1100(15) Uani 1 1 d D U
O2Q O 0.1973(3) 0.2476(3) 0.1088(2) 0.1144(17) Uani 1 1 d D U
O1R O 0.4727(3) 0.2137(3) 0.3719(2) 0.1259(17) Uani 1 1 d D U
O2R O 0.4782(3) 0.2897(3) 0.4262(2) 0.1127(17) Uani 1 1 d D U
O1S O 1.1343(6) 0.5106(6) 0.1616(3) 0.349(7) Uani 1 1 d D U
O2S O 1.1791(7) 0.5577(8) 0.2461(4) 0.377(8) Uani 1 1 d D U
H2S H 1.2148 0.5498 0.2464 0.565 Uiso 1 1 calc R U
C1 C 0.2446(8) -0.0493(3) 0.0891(3) 0.190(3) Uani 1 1 d D U
H1A H 0.2838 -0.0326 0.0792 0.227 Uiso 1 1 calc R U
H1B H 0.2054 -0.0343 0.0670 0.227 Uiso 1 1 calc R U
C2 C 0.2250(6) -0.1176(3) 0.0797(4) 0.218(4) Uani 1 1 d D U
H2A H 0.1784 -0.1353 0.0785 0.261 Uiso 1 1 calc R U
H2B H 0.2283 -0.1324 0.0467 0.261 Uiso 1 1 calc R U
C3 C 0.2804(5) -0.1286(4) 0.1297(3) 0.206(4) Uani 1 1 d D U
H3A H 0.3246 -0.1229 0.1257 0.247 Uiso 1 1 calc R U
H3B H 0.2669 -0.1690 0.1392 0.247 Uiso 1 1 calc R U
C4 C 0.2843(6) -0.0808(3) 0.1711(3) 0.187(3) Uani 1 1 d D U
H4A H 0.2540 -0.0975 0.1896 0.224 Uiso 1 1 calc R U
H4B H 0.3319 -0.0664 0.1982 0.224 Uiso 1 1 calc R U
C1A C 0.6838(3) 0.6374(4) 0.1834(4) 0.162(4) Uani 1 1 d D U
H1A1 H 0.7020 0.6253 0.2192 0.243 Uiso 1 1 calc R U
H1A2 H 0.7158 0.6737 0.1812 0.243 Uiso 1 1 calc R U
H1A3 H 0.6782 0.6057 0.1567 0.243 Uiso 1 1 calc R U
C2A C 0.6288(5) 0.7160(2) 0.1934(4) 0.171(4) Uani 1 1 d D U
H2A1 H 0.6014 0.7356 0.1650 0.256 Uiso 1 1 calc R U
H2A2 H 0.6777 0.7356 0.2041 0.256 Uiso 1 1 calc R U
H2A3 H 0.6165 0.7186 0.2244 0.256 Uiso 1 1 calc R U
C3A C 0.5681(5) 0.6375(4) 0.1129(2) 0.148(4) Uani 1 1 d D U
H3A1 H 0.5435 0.5953 0.1033 0.222 Uiso 1 1 calc R U
H3A2 H 0.5963 0.6482 0.0921 0.222 Uiso 1 1 calc R U
H3A3 H 0.5349 0.6614 0.1050 0.222 Uiso 1 1 calc R U
C4A C 0.6142(2) 0.64936(12) 0.17259(12) 0.131(3) Uani 1 1 d D U
C5A C 0.5781(2) 0.61465(8) 0.20525(8) 0.133(3) Uani 1 1 d D U
C6A C 0.6105(3) 0.5829(2) 0.24451(18) 0.129(3) Uani 1 1 d D U
H6A H 0.6566 0.5828 0.2518 0.155 Uiso 1 1 calc R U
C7A C 0.5769(2) 0.5514(3) 0.2733(2) 0.122(2) Uani 1 1 d D U
H7A H 0.6004 0.5292 0.2995 0.147 Uiso 1 1 calc R U
C8A C 0.5100(2) 0.5507(2) 0.26539(19) 0.111(2) Uani 1 1 d D U
C9A C 0.4770(3) 0.5817(2) 0.2254(2) 0.125(2) Uani 1 1 d D U
H9A H 0.4307 0.5815 0.2179 0.150 Uiso 1 1 calc R U
C10A C 0.5107(2) 0.6130(3) 0.1962(2) 0.128(3) Uani 1 1 d D U
H10A H 0.4868 0.6340 0.1691 0.154 Uiso 1 1 calc R U
C11A C 0.4759(3) 0.5175(3) 0.2992(2) 0.106(2) Uani 1 1 d D U
C1B C 0.2510(4) 0.8108(5) 0.3630(3) 0.209(6) Uani 1 1 d D U
H1B1 H 0.2607 0.8085 0.3308 0.313 Uiso 1 1 calc R U
H1B2 H 0.2364 0.8470 0.3656 0.313 Uiso 1 1 calc R U
H1B3 H 0.2143 0.7760 0.3608 0.313 Uiso 1 1 calc R U
C2B C 0.3014(4) 0.8190(6) 0.4633(2) 0.195(5) Uani 1 1 d D U
H2B1 H 0.2517 0.8094 0.4533 0.292 Uiso 1 1 calc R U
H2B2 H 0.3224 0.8599 0.4810 0.292 Uiso 1 1 calc R U
H2B3 H 0.3207 0.7918 0.4879 0.292 Uiso 1 1 calc R U
C3B C 0.3755(4) 0.8676(4) 0.4186(5) 0.228(6) Uani 1 1 d D U
H3B1 H 0.4032 0.8815 0.4566 0.342 Uiso 1 1 calc R U
H3B2 H 0.3563 0.8993 0.4011 0.342 Uiso 1 1 calc R U
H3B3 H 0.4044 0.8569 0.4017 0.342 Uiso 1 1 calc R U
C4B C 0.31628(14) 0.81256(18) 0.41278(11) 0.168(3) Uani 1 1 d D U
C5B C 0.33845(9) 0.75713(13) 0.40633(7) 0.158(3) Uani 1 1 d D U
C6B C 0.3008(3) 0.7156(2) 0.3608(2) 0.166(3) Uani 1 1 d D U
H6B H 0.2609 0.7218 0.3336 0.199 Uiso 1 1 calc R U
C7B C 0.3222(3) 0.6653(2) 0.3558(3) 0.148(3) Uani 1 1 d D U
H7B H 0.2967 0.6373 0.3246 0.177 Uiso 1 1 calc R U
C8B C 0.3804(3) 0.6546(2) 0.3954(2) 0.141(3) Uani 1 1 d D U
C9B C 0.4164(3) 0.6961(2) 0.4395(2) 0.146(3) Uani 1 1 d D U
H9B H 0.4562 0.6899 0.4668 0.175 Uiso 1 1 calc R U
C10B C 0.3963(3) 0.7471(2) 0.4456(3) 0.161(3) Uani 1 1 d D U
H10B H 0.4223 0.7751 0.4767 0.193 Uiso 1 1 calc R U
C11B C 0.4028(3) 0.5998(2) 0.3885(2) 0.115(2) Uani 1 1 d D U
C1C C 0.8717(5) 0.6473(3) 0.3530(3) 0.245(6) Uani 1 1 d D U
H1C1 H 0.8282 0.6167 0.3433 0.367 Uiso 1 1 calc R U
H1C2 H 0.9100 0.6304 0.3725 0.367 Uiso 1 1 calc R U
H1C3 H 0.8761 0.6612 0.3205 0.367 Uiso 1 1 calc R U
C2C C 0.8532(6) 0.7496(3) 0.3554(4) 0.244(6) Uani 1 1 d D U
H2C1 H 0.8184 0.7320 0.3198 0.366 Uiso 1 1 calc R U
H2C2 H 0.8940 0.7745 0.3520 0.366 Uiso 1 1 calc R U
H2C3 H 0.8346 0.7739 0.3730 0.366 Uiso 1 1 calc R U
C3C C 0.9461(3) 0.7216(6) 0.4316(4) 0.194(5) Uani 1 1 d D U
H3C1 H 0.9455 0.7411 0.4636 0.291 Uiso 1 1 calc R U
H3C2 H 0.9743 0.7499 0.4174 0.291 Uiso 1 1 calc R U
H3C3 H 0.9657 0.6877 0.4409 0.291 Uiso 1 1 calc R U
C4C C 0.87292(17) 0.69997(11) 0.3892(2) 0.186(4) Uani 1 1 d D U
C5C C 0.82097(12) 0.67713(7) 0.41338(16) 0.161(3) Uani 1 1 d D U
C6C C 0.7588(2) 0.6377(2) 0.3823(3) 0.164(3) Uani 1 1 d D U
H6C H 0.7498 0.6253 0.3462 0.197 Uiso 1 1 calc R U
C7C C 0.7090(3) 0.6154(3) 0.40196(19) 0.148(3) Uani 1 1 d D U
H7C H 0.6665 0.5890 0.3792 0.178 Uiso 1 1 calc R U
C8C C 0.7212(2) 0.6316(3) 0.45480(19) 0.130(2) Uani 1 1 d D U
C9C C 0.7833(3) 0.6718(3) 0.4861(2) 0.144(3) Uani 1 1 d D U
H9C H 0.7924 0.6840 0.5223 0.173 Uiso 1 1 calc R U
C10C C 0.8327(3) 0.6944(3) 0.4658(2) 0.167(3) Uani 1 1 d D U
H10C H 0.8747 0.7219 0.4881 0.201 Uiso 1 1 calc R U
C11C C 0.6677(3) 0.6081(3) 0.4769(2) 0.127(3) Uani 1 1 d D U
C1D C 0.0659(3) 0.5968(4) 0.4511(5) 0.182(5) Uani 1 1 d D U
H1D1 H 0.0357 0.5873 0.4130 0.274 Uiso 1 1 calc R U
H1D2 H 0.0416 0.6106 0.4708 0.274 Uiso 1 1 calc R U
H1D3 H 0.0791 0.5612 0.4650 0.274 Uiso 1 1 calc R U
C2D C 0.1138(6) 0.6828(4) 0.4109(3) 0.189(5) Uani 1 1 d D U
H2D1 H 0.1534 0.7161 0.4159 0.284 Uiso 1 1 calc R U
H2D2 H 0.0748 0.6981 0.4088 0.284 Uiso 1 1 calc R U
H2D3 H 0.1015 0.6572 0.3778 0.284 Uiso 1 1 calc R U
C3D C 0.1517(6) 0.6871(4) 0.5105(3) 0.202(5) Uani 1 1 d D U
H3D1 H 0.1267 0.6671 0.5313 0.303 Uiso 1 1 calc R U
H3D2 H 0.1399 0.7246 0.5020 0.303 Uiso 1 1 calc R U
H3D3 H 0.2012 0.6951 0.5315 0.303 Uiso 1 1 calc R U
C4D C 0.13189(18) 0.64690(12) 0.45836(17) 0.170(4) Uani 1 1 d D U
C5D C 0.18708(12) 0.61601(8) 0.46237(13) 0.146(3) Uani 1 1 d D U
C6D C 0.1900(2) 0.5902(2) 0.4171(2) 0.147(3) Uani 1 1 d D U
H6D H 0.1568 0.5912 0.3826 0.176 Uiso 1 1 calc R U
C7D C 0.2418(2) 0.5629(3) 0.4228(2) 0.124(2) Uani 1 1 d D U
H7D H 0.2445 0.5460 0.3918 0.149 Uiso 1 1 calc R U
C8D C 0.2900(2) 0.5598(3) 0.4731(2) 0.123(2) Uani 1 1 d D U
C9D C 0.2880(3) 0.5859(3) 0.5181(2) 0.133(3) Uani 1 1 d D U
H9D H 0.3214 0.5850 0.5526 0.160 Uiso 1 1 calc R U
C10D C 0.2364(3) 0.6137(3) 0.5122(2) 0.152(3) Uani 1 1 d D U
H10D H 0.2348 0.6316 0.5432 0.182 Uiso 1 1 calc R U
C11D C 0.3445(3) 0.5285(3) 0.4777(3) 0.127(2) Uani 1 1 d D U
C1E C -0.0177(6) 0.4030(6) 0.4244(2) 0.209(6) Uani 1 1 d D U
H1E1 H 0.0122 0.3796 0.4460 0.313 Uiso 1 1 calc R U
H1E2 H -0.0611 0.3932 0.4293 0.313 Uiso 1 1 calc R U
H1E3 H 0.0050 0.4454 0.4359 0.313 Uiso 1 1 calc R U
C2E C -0.0783(5) 0.3248(3) 0.3439(5) 0.201(5) Uani 1 1 d D U
H2E1 H -0.0584 0.3035 0.3250 0.302 Uiso 1 1 calc R U
H2E2 H -0.1242 0.3262 0.3193 0.302 Uiso 1 1 calc R U
H2E3 H -0.0817 0.3042 0.3741 0.302 Uiso 1 1 calc R U
C3E C -0.0725(4) 0.4321(3) 0.3351(4) 0.187(5) Uani 1 1 d D U
H3E1 H -0.0435 0.4729 0.3475 0.280 Uiso 1 1 calc R U
H3E2 H -0.1138 0.4276 0.3425 0.280 Uiso 1 1 calc R U
H3E3 H -0.0856 0.4236 0.2965 0.280 Uiso 1 1 calc R U
C4E C -0.0323(2) 0.38842(17) 0.36466(11) 0.158(3) Uani 1 1 d D U
C5E C 0.0355(2) 0.39863(12) 0.35852(7) 0.128(3) Uani 1 1 d D U
C6E C 0.0782(2) 0.3624(2) 0.3783(2) 0.130(3) Uani 1 1 d D U
H6E H 0.0647 0.3305 0.3963 0.156 Uiso 1 1 calc R U
C7E C 0.1399(3) 0.3706(3) 0.3731(2) 0.124(2) Uani 1 1 d D U
H7E H 0.1680 0.3444 0.3871 0.149 Uiso 1 1 calc R U
C8E C 0.1610(2) 0.4167(2) 0.3475(2) 0.115(2) Uani 1 1 d D U
C9E C 0.1191(2) 0.4541(3) 0.3272(3) 0.135(2) Uani 1 1 d D U
H9E H 0.1328 0.4863 0.3096 0.163 Uiso 1 1 calc R U
C10E C 0.0573(3) 0.4444(3) 0.3328(2) 0.135(3) Uani 1 1 d D U
H10E H 0.0288 0.4702 0.3185 0.162 Uiso 1 1 calc R U
C11E C 0.2287(2) 0.4264(3) 0.3421(2) 0.1114(19) Uani 1 1 d D U
C1F C 0.2664(3) 0.7330(4) 0.0620(5) 0.216(6) Uani 1 1 d D U
H1F1 H 0.2331 0.7063 0.0299 0.324 Uiso 1 1 calc R U
H1F2 H 0.2773 0.7734 0.0527 0.324 Uiso 1 1 calc R U
H1F3 H 0.2468 0.7328 0.0890 0.324 Uiso 1 1 calc R U
C2F C 0.3908(5) 0.7623(4) 0.1245(4) 0.200(5) Uani 1 1 d D U
H2F1 H 0.3728 0.7812 0.1466 0.299 Uiso 1 1 calc R U
H2F2 H 0.4086 0.7917 0.1047 0.299 Uiso 1 1 calc R U
H2F3 H 0.4280 0.7461 0.1475 0.299 Uiso 1 1 calc R U
C3F C 0.3489(4) 0.6980(5) 0.0360(2) 0.190(5) Uani 1 1 d D U
H3F1 H 0.3956 0.7208 0.0421 0.285 Uiso 1 1 calc R U
H3F2 H 0.3161 0.7090 0.0041 0.285 Uiso 1 1 calc R U
H3F3 H 0.3452 0.6554 0.0308 0.285 Uiso 1 1 calc R U
C4F C 0.33310(12) 0.7117(2) 0.0848(2) 0.167(3) Uani 1 1 d D U
C5F C 0.31879(8) 0.6578(2) 0.11265(17) 0.153(3) Uani 1 1 d D U
C6F C 0.3091(2) 0.6638(3) 0.1602(2) 0.162(3) Uani 1 1 d D U
H6F H 0.3112 0.7021 0.1744 0.194 Uiso 1 1 calc R U
C7F C 0.2966(3) 0.6165(2) 0.1870(3) 0.151(3) Uani 1 1 d D U
H7F H 0.2911 0.6228 0.2196 0.181 Uiso 1 1 calc R U
C8F C 0.2917(3) 0.5591(2) 0.1675(2) 0.141(3) Uani 1 1 d D U
C9F C 0.3009(3) 0.5524(3) 0.1204(2) 0.157(3) Uani 1 1 d D U
H9F H 0.2973 0.5139 0.1058 0.188 Uiso 1 1 calc R U
C10F C 0.3153(3) 0.6009(2) 0.0937(3) 0.168(3) Uani 1 1 d D U
H10F H 0.3228 0.5948 0.0621 0.201 Uiso 1 1 calc R U
C11F C 0.2765(3) 0.5082(3) 0.1974(2) 0.124(2) Uani 1 1 d D U
C1G C -0.1801(6) 0.3168(6) 0.0870(2) 0.220(6) Uani 1 1 d D U
H1G1 H -0.1468 0.3359 0.0723 0.330 Uiso 1 1 calc R U
H1G2 H -0.2212 0.3314 0.0721 0.330 Uiso 1 1 calc R U
H1G3 H -0.1926 0.2737 0.0776 0.330 Uiso 1 1 calc R U
C2G C -0.1847(4) 0.2838(4) 0.1735(3) 0.216(6) Uani 1 1 d D U
H2G1 H -0.1809 0.2449 0.1629 0.325 Uiso 1 1 calc R U
H2G2 H -0.2333 0.2834 0.1608 0.325 Uiso 1 1 calc R U
H2G3 H -0.1634 0.2927 0.2126 0.325 Uiso 1 1 calc R U
C3G C -0.1589(5) 0.3921(3) 0.1617(5) 0.212(6) Uani 1 1 d D U
H3G1 H -0.1178 0.4156 0.1915 0.318 Uiso 1 1 calc R U
H3G2 H -0.1984 0.3855 0.1717 0.318 Uiso 1 1 calc R U
H3G3 H -0.1674 0.4135 0.1302 0.318 Uiso 1 1 calc R U
C4G C -0.1479(2) 0.33193(12) 0.14852(13) 0.175(4) Uani 1 1 d D U
C5G C -0.07197(18) 0.33601(8) 0.16872(9) 0.161(3) Uani 1 1 d D U
C6G C -0.0385(3) 0.3086(2) 0.2119(2) 0.146(3) Uani 1 1 d D U
H6G H -0.0642 0.2859 0.2296 0.176 Uiso 1 1 calc R U
C7G C 0.0309(2) 0.3134(3) 0.2299(2) 0.132(2) Uani 1 1 d D U
H7G H 0.0519 0.2944 0.2599 0.159 Uiso 1 1 calc R U
C8G C 0.0709(2) 0.3456(3) 0.2051(2) 0.128(2) Uani 1 1 d D U
C9G C 0.0374(3) 0.3727(3) 0.1618(2) 0.136(3) Uani 1 1 d D U
H9G H 0.0630 0.3948 0.1437 0.163 Uiso 1 1 calc R U
C10G C -0.0319(2) 0.3686(3) 0.1441(2) 0.159(3) Uani 1 1 d D U
H10G H -0.0527 0.3883 0.1146 0.191 Uiso 1 1 calc R U
C11G C 0.1466(2) 0.3507(3) 0.2223(2) 0.1061(19) Uani 1 1 d D U
C1H C 0.6205(3) 0.3709(3) 0.0794(4) 0.176(4) Uani 1 1 d D U
H1H1 H 0.5857 0.3332 0.0633 0.263 Uiso 1 1 calc R U
H1H2 H 0.6502 0.3671 0.1160 0.263 Uiso 1 1 calc R U
H1H3 H 0.6483 0.3810 0.0581 0.263 Uiso 1 1 calc R U
C2H C 0.6408(5) 0.4761(3) 0.1118(4) 0.188(5) Uani 1 1 d D U
H2H1 H 0.6220 0.5107 0.1043 0.283 Uiso 1 1 calc R U
H2H2 H 0.6794 0.4809 0.1008 0.283 Uiso 1 1 calc R U
H2H3 H 0.6567 0.4728 0.1502 0.283 Uiso 1 1 calc R U
C3H C 0.5455(5) 0.4306(5) 0.0228(3) 0.200(5) Uani 1 1 d D U
H3H1 H 0.5286 0.3932 -0.0009 0.301 Uiso 1 1 calc R U
H3H2 H 0.5761 0.4598 0.0113 0.301 Uiso 1 1 calc R U
H3H3 H 0.5065 0.4456 0.0212 0.301 Uiso 1 1 calc R U
C4H C 0.58520(17) 0.4201(2) 0.08076(12) 0.120(3) Uani 1 1 d D U
C5H C 0.53194(12) 0.40137(15) 0.10450(8) 0.111(2) Uani 1 1 d D U
C6H C 0.4975(2) 0.3421(2) 0.09916(19) 0.110(2) Uani 1 1 d D U
H6H H 0.5076 0.3134 0.0803 0.132 Uiso 1 1 calc R U
C7H C 0.4489(2) 0.3234(3) 0.1204(2) 0.104(2) Uani 1 1 d D U
H7H H 0.4263 0.2824 0.1160 0.124 Uiso 1 1 calc R U
C8H C 0.4331(2) 0.3644(2) 0.14810(19) 0.0906(18) Uani 1 1 d D U
C9H C 0.4677(3) 0.4239(2) 0.1536(2) 0.105(2) Uani 1 1 d D U
H9H H 0.4576 0.4527 0.1724 0.126 Uiso 1 1 calc R U
C10H C 0.5161(2) 0.4419(3) 0.13238(19) 0.111(2) Uani 1 1 d D U
H10H H 0.5391 0.4829 0.1370 0.133 Uiso 1 1 calc R U
C11H C 0.3789(2) 0.3445(3) 0.1698(2) 0.1015(18) Uani 1 1 d D U
C1I C 0.0371(6) 0.0956(5) 0.5136(2) 0.234(6) Uani 1 1 d D U
H1I1 H 0.0447 0.0558 0.5144 0.352 Uiso 1 1 calc R U
H1I2 H 0.0035 0.0972 0.5291 0.352 Uiso 1 1 calc R U
H1I3 H 0.0805 0.1251 0.5344 0.352 Uiso 1 1 calc R U
C2I C -0.0271(6) 0.0521(3) 0.4155(4) 0.236(6) Uani 1 1 d D U
H2I1 H -0.0075 0.0528 0.3884 0.354 Uiso 1 1 calc R U
H2I2 H -0.0761 0.0496 0.3980 0.354 Uiso 1 1 calc R U
H2I3 H -0.0209 0.0175 0.4347 0.354 Uiso 1 1 calc R U
C3I C -0.0408(3) 0.1477(3) 0.4504(5) 0.234(6) Uani 1 1 d D U
H3I1 H -0.0173 0.1833 0.4767 0.351 Uiso 1 1 calc R U
H3I2 H -0.0800 0.1247 0.4572 0.351 Uiso 1 1 calc R U
H3I3 H -0.0571 0.1594 0.4143 0.351 Uiso 1 1 calc R U
C4I C 0.0097(2) 0.10922(12) 0.45527(13) 0.196(4) Uani 1 1 d D U
C5I C 0.06831(16) 0.14326(8) 0.44129(9) 0.171(3) Uani 1 1 d D U
C6I C 0.1357(2) 0.1440(2) 0.4714(2) 0.165(3) Uani 1 1 d D U
H6I H 0.1454 0.1228 0.5016 0.198 Uiso 1 1 calc R U
C7I C 0.1893(3) 0.1746(3) 0.4592(2) 0.145(3) Uani 1 1 d D U
H7I H 0.2349 0.1737 0.4808 0.174 Uiso 1 1 calc R U
C8I C 0.1777(2) 0.2064(3) 0.4159(2) 0.135(3) Uani 1 1 d D U
C9I C 0.1103(2) 0.2052(3) 0.3849(2) 0.129(2) Uani 1 1 d D U
H9I H 0.1007 0.2257 0.3542 0.155 Uiso 1 1 calc R U
C10I C 0.0560(3) 0.1748(3) 0.3975(2) 0.159(3) Uani 1 1 d D U
H10I H 0.0104 0.1757 0.3760 0.191 Uiso 1 1 calc R U
C11I C 0.2356(3) 0.2406(3) 0.4019(2) 0.109(2) Uani 1 1 d D U
C1J C 0.6911(4) 0.3232(4) 0.2345(3) 0.188(5) Uani 1 1 d D U
H1J1 H 0.6789 0.2815 0.2403 0.283 Uiso 1 1 calc R U
H1J2 H 0.7387 0.3346 0.2375 0.283 Uiso 1 1 calc R U
H1J3 H 0.6605 0.3285 0.1987 0.283 Uiso 1 1 calc R U
C2J C 0.7344(5) 0.3560(5) 0.3336(3) 0.189(5) Uani 1 1 d D U
H2J1 H 0.7228 0.3742 0.3606 0.284 Uiso 1 1 calc R U
H2J2 H 0.7815 0.3761 0.3385 0.284 Uiso 1 1 calc R U
H2J3 H 0.7306 0.3139 0.3376 0.284 Uiso 1 1 calc R U
C3J C 0.7034(5) 0.4279(3) 0.2690(4) 0.182(5) Uani 1 1 d D U
H3J1 H 0.7433 0.4360 0.2594 0.273 Uiso 1 1 calc R U
H3J2 H 0.7147 0.4526 0.3024 0.273 Uiso 1 1 calc R U
H3J3 H 0.6648 0.4372 0.2404 0.273 Uiso 1 1 calc R U
C4J C 0.6837(2) 0.3622(2) 0.27637(9) 0.127(3) Uani 1 1 d D U
C5J C 0.6125(2) 0.3427(2) 0.27706(6) 0.121(2) Uani 1 1 d D U
C6J C 0.5814(2) 0.3844(3) 0.28519(17) 0.124(2) Uani 1 1 d D U
H6J H 0.6046 0.4253 0.2905 0.148 Uiso 1 1 calc R U
C7J C 0.5169(2) 0.3677(2) 0.2858(2) 0.111(2) Uani 1 1 d D U
H7J H 0.4961 0.3973 0.2913 0.134 Uiso 1 1 calc R U
C8J C 0.4818(2) 0.3084(2) 0.2784(2) 0.1014(18) Uani 1 1 d D U
C9J C 0.5127(2) 0.2662(3) 0.2697(2) 0.114(2) Uani 1 1 d D U
H9J H 0.4888 0.2253 0.2636 0.137 Uiso 1 1 calc R U
C10J C 0.5781(2) 0.2823(3) 0.2695(2) 0.120(2) Uani 1 1 d D U
H10J H 0.5993 0.2528 0.2644 0.144 Uiso 1 1 calc R U
C11J C 0.4131(2) 0.2905(3) 0.2809(2) 0.1041(18) Uani 1 1 d D U
C1K C 0.4674(5) -0.0632(3) 0.6034(4) 0.159(4) Uani 1 1 d D U
H1K1 H 0.4206 -0.0802 0.5768 0.239 Uiso 1 1 calc R U
H1K2 H 0.4755 -0.0856 0.6343 0.239 Uiso 1 1 calc R U
H1K3 H 0.5004 -0.0656 0.5875 0.239 Uiso 1 1 calc R U
C2K C 0.5523(3) 0.0295(5) 0.6587(4) 0.179(5) Uani 1 1 d D U
H2K1 H 0.5797 0.0031 0.6555 0.269 Uiso 1 1 calc R U
H2K2 H 0.5566 0.0345 0.6959 0.269 Uiso 1 1 calc R U
H2K3 H 0.5687 0.0682 0.6484 0.269 Uiso 1 1 calc R U
C3K C 0.4291(3) 0.0038(5) 0.6522(3) 0.169(4) Uani 1 1 d D U
H3K1 H 0.4349 0.0451 0.6649 0.253 Uiso 1 1 calc R U
H3K2 H 0.4416 -0.0187 0.6828 0.253 Uiso 1 1 calc R U
H3K3 H 0.3812 -0.0138 0.6280 0.253 Uiso 1 1 calc R U
C4K C 0.47646(11) 0.0022(2) 0.62172(16) 0.152(3) Uani 1 1 d D U
C5K C 0.45651(7) 0.0392(2) 0.57606(12) 0.149(3) Uani 1 1 d D U
C6K C 0.4310(2) 0.0163(3) 0.52267(18) 0.144(3) Uani 1 1 d D U
H6K H 0.4251 -0.0248 0.5138 0.173 Uiso 1 1 calc R U
C7K C 0.4138(3) 0.0515(2) 0.4816(2) 0.146(3) Uani 1 1 d D U
H7K H 0.3979 0.0347 0.4454 0.175 Uiso 1 1 calc R U
C8K C 0.4202(3) 0.1113(2) 0.4938(2) 0.139(3) Uani 1 1 d D U
C9K C 0.4463(3) 0.1353(3) 0.54701(19) 0.143(3) Uani 1 1 d D U
H9K H 0.4517 0.1762 0.5559 0.171 Uiso 1 1 calc R U
C10K C 0.4643(3) 0.0996(2) 0.5870(3) 0.151(3) Uani 1 1 d D U
H10K H 0.4827 0.1168 0.6232 0.181 Uiso 1 1 calc R U
C11K C 0.4011(3) 0.1502(3) 0.4497(2) 0.126(2) Uani 1 1 d D U
C1L C -0.1102(7) 0.0226(3) 0.2265(6) 0.257(7) Uani 1 1 d D U
H1L1 H -0.1014 0.0015 0.1994 0.386 Uiso 1 1 calc R U
H1L2 H -0.1595 0.0110 0.2186 0.386 Uiso 1 1 calc R U
H1L3 H -0.0848 0.0125 0.2619 0.386 Uiso 1 1 calc R U
C2L C -0.0992(4) 0.1244(4) 0.2684(3) 0.206(5) Uani 1 1 d D U
H2L1 H -0.0554 0.1505 0.2935 0.309 Uiso 1 1 calc R U
H2L2 H -0.1192 0.0963 0.2880 0.309 Uiso 1 1 calc R U
H2L3 H -0.1308 0.1484 0.2510 0.309 Uiso 1 1 calc R U
C3L C -0.1278(5) 0.1067(5) 0.1710(3) 0.196(5) Uani 1 1 d D U
H3L1 H -0.1123 0.1496 0.1709 0.295 Uiso 1 1 calc R U
H3L2 H -0.1767 0.0956 0.1643 0.295 Uiso 1 1 calc R U
H3L3 H -0.1206 0.0857 0.1429 0.295 Uiso 1 1 calc R U
C4L C -0.0867(2) 0.08974(16) 0.22564(10) 0.176(3) Uani 1 1 d D U
C5L C -0.01017(16) 0.10843(11) 0.23849(7) 0.161(3) Uani 1 1 d D U
C6L C 0.0316(2) 0.0757(3) 0.2690(2) 0.166(3) Uani 1 1 d D U
H6L H 0.0126 0.0412 0.2818 0.199 Uiso 1 1 calc R U
C7L C 0.1016(3) 0.0929(3) 0.2812(2) 0.140(3) Uani 1 1 d D U
H7L H 0.1306 0.0707 0.3029 0.168 Uiso 1 1 calc R U
C8L C 0.1293(2) 0.1424(2) 0.2618(2) 0.131(2) Uani 1 1 d D U
C9L C 0.0872(2) 0.1752(3) 0.2313(3) 0.127(2) Uani 1 1 d D U
H9L H 0.1059 0.2093 0.2180 0.152 Uiso 1 1 calc R U
C10L C 0.0171(3) 0.1580(3) 0.2201(2) 0.145(3) Uani 1 1 d D U
H10L H -0.0119 0.1809 0.1996 0.175 Uiso 1 1 calc R U
C11L C 0.2044(2) 0.1601(3) 0.2747(2) 0.111(2) Uani 1 1 d D U
C1M C 0.6374(5) 0.0514(5) 0.1361(2) 0.225(6) Uani 1 1 d D U
H1M1 H 0.6102 0.0103 0.1321 0.338 Uiso 1 1 calc DR U
H1M2 H 0.6769 0.0517 0.1272 0.338 Uiso 1 1 calc R U
H1M3 H 0.6089 0.0741 0.1120 0.338 Uiso 1 1 calc R U
C2M C 0.7016(5) 0.0391(3) 0.2316(4) 0.217(5) Uani 1 1 d D U
H2M1 H 0.7159 0.0547 0.2691 0.325 Uiso 1 1 calc R U
H2M2 H 0.7422 0.0380 0.2247 0.325 Uiso 1 1 calc R U
H2M3 H 0.6712 -0.0012 0.2245 0.325 Uiso 1 1 calc R U
C3M C 0.7132(5) 0.1403(3) 0.2016(5) 0.210(5) Uani 1 1 d D U
H3M1 H 0.6902 0.1717 0.2013 0.315 Uiso 1 1 calc R U
H3M2 H 0.7288 0.1424 0.1722 0.315 Uiso 1 1 calc R U
H3M3 H 0.7527 0.1456 0.2358 0.315 Uiso 1 1 calc R U
C4M C 0.6629(2) 0.07974(12) 0.19467(13) 0.193(4) Uani 1 1 d D U
C5M C 0.6019(2) 0.08142(7) 0.20881(9) 0.172(3) Uani 1 1 d D U
C6M C 0.5367(2) 0.0462(2) 0.1766(2) 0.183(3) Uani 1 1 d D U
H6M H 0.5302 0.0216 0.1459 0.219 Uiso 1 1 calc DR U
C7M C 0.4813(3) 0.0474(3) 0.1897(2) 0.151(3) Uani 1 1 d D U
H7M H 0.4373 0.0225 0.1676 0.181 Uiso 1 1 calc R U
C8M C 0.4875(2) 0.0832(3) 0.2335(2) 0.144(3) Uani 1 1 d D U
C9M C 0.5524(2) 0.1179(3) 0.2653(3) 0.140(3) Uani 1 1 d D U
H9M H 0.5587 0.1427 0.2959 0.168 Uiso 1 1 calc R U
C10M C 0.6087(3) 0.1170(3) 0.2531(2) 0.168(3) Uani 1 1 d D U
H10M H 0.6528 0.1414 0.2757 0.202 Uiso 1 1 calc R U
C11M C 0.4248(3) 0.0830(3) 0.2458(2) 0.117(2) Uani 1 1 d D U
C1N C 0.3641(4) 0.1367(6) -0.1145(3) 0.187(5) Uani 1 1 d D U
H1N1 H 0.3309 0.1001 -0.1145 0.280 Uiso 1 1 calc R U
H1N2 H 0.3799 0.1312 -0.1431 0.280 Uiso 1 1 calc R U
H1N3 H 0.3420 0.1694 -0.1206 0.280 Uiso 1 1 calc R U
C2N C 0.4731(3) 0.1107(3) -0.0566(4) 0.183(5) Uani 1 1 d D U
H2N1 H 0.5139 0.1221 -0.0230 0.275 Uiso 1 1 calc R U
H2N2 H 0.4871 0.1144 -0.0869 0.275 Uiso 1 1 calc R U
H2N3 H 0.4481 0.0695 -0.0580 0.275 Uiso 1 1 calc R U
C3N C 0.4686(5) 0.2165(3) -0.0550(4) 0.182(4) Uani 1 1 d D U
H3N1 H 0.4374 0.2410 -0.0717 0.273 Uiso 1 1 calc R U
H3N2 H 0.4997 0.2174 -0.0733 0.273 Uiso 1 1 calc R U
H3N3 H 0.4954 0.2321 -0.0172 0.273 Uiso 1 1 calc R U
C4N C 0.42640(15) 0.1516(2) -0.05957(16) 0.159(3) Uani 1 1 d D U
C5N C 0.39873(10) 0.14367(17) -0.01607(11) 0.138(3) Uani 1 1 d D U
C6N C 0.3998(2) 0.0954(3) 0.01215(19) 0.132(2) Uani 1 1 d D U
H6N H 0.4188 0.0654 0.0044 0.158 Uiso 1 1 calc R U
C7N C 0.3740(3) 0.0895(3) 0.0516(2) 0.125(2) Uani 1 1 d D U
H7N H 0.3752 0.0558 0.0705 0.150 Uiso 1 1 calc R U
C8N C 0.3460(3) 0.1335(2) 0.06345(19) 0.112(2) Uani 1 1 d D U
C9N C 0.3451(3) 0.1815(3) 0.0350(2) 0.121(2) Uani 1 1 d D U
H9N H 0.3261 0.2116 0.0425 0.145 Uiso 1 1 calc R U
C10N C 0.3710(3) 0.1869(3) -0.0039(2) 0.138(3) Uani 1 1 d D U
H10N H 0.3699 0.2206 -0.0228 0.165 Uiso 1 1 calc R U
C11N C 0.3178(3) 0.1290(3) 0.1058(2) 0.113(2) Uani 1 1 d D U
C1O C 0.0338(6) -0.1910(3) 0.3211(4) 0.232(6) Uani 1 1 d D U
H1O1 H 0.0252 -0.1842 0.2840 0.348 Uiso 1 1 calc R U
H1O2 H -0.0101 -0.2069 0.3245 0.348 Uiso 1 1 calc R U
H1O3 H 0.0616 -0.2195 0.3315 0.348 Uiso 1 1 calc R U
C2O C 0.1094(6) -0.1426(5) 0.4158(3) 0.206(5) Uani 1 1 d D U
H2O1 H 0.1514 -0.1537 0.4195 0.308 Uiso 1 1 calc R U
H2O2 H 0.0794 -0.1746 0.4252 0.308 Uiso 1 1 calc R U
H2O3 H 0.1213 -0.1061 0.4396 0.308 Uiso 1 1 calc R U
C3O C 0.0204(3) -0.0966(3) 0.3563(5) 0.215(5) Uani 1 1 d D U
H3O1 H 0.0448 -0.0546 0.3681 0.322 Uiso 1 1 calc R U
H3O2 H -0.0022 -0.1116 0.3802 0.322 Uiso 1 1 calc R U
H3O3 H -0.0141 -0.1011 0.3197 0.322 Uiso 1 1 calc R U
C4O C 0.07223(14) -0.13232(11) 0.3578(2) 0.190(4) Uani 1 1 d D U
C5O C 0.12287(9) -0.09528(7) 0.33725(19) 0.170(3) Uani 1 1 d D U
C6O C 0.1144(3) -0.1043(2) 0.2844(2) 0.184(3) Uani 1 1 d D U
H6O H 0.0765 -0.1345 0.2604 0.220 Uiso 1 1 calc R U
C7O C 0.1603(3) -0.0702(3) 0.2660(3) 0.150(3) Uani 1 1 d D U
H7O H 0.1525 -0.0769 0.2293 0.180 Uiso 1 1 calc R U
C8O C 0.2173(3) -0.0266(3) 0.2993(2) 0.148(3) Uani 1 1 d D U
C9O C 0.2253(3) -0.0175(3) 0.3523(2) 0.148(3) Uani 1 1 d D U
H9O H 0.2633 0.0125 0.3763 0.178 Uiso 1 1 calc R U
C10O C 0.1790(3) -0.0514(3) 0.3708(3) 0.175(3) Uani 1 1 d D U
H10O H 0.1861 -0.0441 0.4073 0.210 Uiso 1 1 calc R U
C11O C 0.2676(3) 0.0111(3) 0.2789(2) 0.129(2) Uani 1 1 d D U
C1P C -0.1540(5) -0.0987(3) 0.0029(3) 0.191(5) Uani 1 1 d D U
H1P1 H -0.1179 -0.0920 -0.0110 0.287 Uiso 1 1 calc R U
H1P2 H -0.1986 -0.1034 -0.0267 0.287 Uiso 1 1 calc R U
H1P3 H -0.1545 -0.1347 0.0207 0.287 Uiso 1 1 calc R U
C2P C -0.1843(4) -0.0034(3) 0.0163(5) 0.245(6) Uani 1 1 d D U
H2P1 H -0.1620 0.0370 0.0351 0.367 Uiso 1 1 calc R U
H2P2 H -0.2296 -0.0172 0.0176 0.367 Uiso 1 1 calc R U
H2P3 H -0.1894 -0.0034 -0.0211 0.367 Uiso 1 1 calc R U
C3P C -0.1597(5) -0.0693(5) 0.0897(3) 0.232(6) Uani 1 1 d D U
H3P1 H -0.1799 -0.1123 0.0813 0.348 Uiso 1 1 calc R U
H3P2 H -0.1931 -0.0501 0.0939 0.348 Uiso 1 1 calc R U
H3P3 H -0.1185 -0.0606 0.1230 0.348 Uiso 1 1 calc R U
C4P C -0.1400(2) -0.0451(2) 0.04342(9) 0.198(4) Uani 1 1 d D U
C5P C -0.06446(16) -0.0123(2) 0.06691(5) 0.165(3) Uani 1 1 d D U
C6P C -0.0149(2) -0.0422(3) 0.07419(19) 0.188(3) Uani 1 1 d D U
H6P H -0.0280 -0.0840 0.0646 0.225 Uiso 1 1 calc R U
C7P C 0.0545(3) -0.0111(3) 0.0957(3) 0.172(3) Uani 1 1 d D U
H7P H 0.0885 -0.0319 0.1004 0.206 Uiso 1 1 calc R U
C8P C 0.0741(2) 0.0499(2) 0.1102(3) 0.138(3) Uani 1 1 d D U
C9P C 0.0244(2) 0.0801(3) 0.1031(3) 0.146(3) Uani 1 1 d D U
H9P H 0.0373 0.1218 0.1133 0.176 Uiso 1 1 calc R U
C10P C -0.0443(3) 0.0489(3) 0.0811(3) 0.167(3) Uani 1 1 d D U
H10P H -0.0784 0.0697 0.0756 0.200 Uiso 1 1 calc R U
C11P C 0.1482(3) 0.0826(3) 0.1337(3) 0.135(2) Uani 1 1 d D U
C1Q C -0.0450(5) 0.2958(7) -0.1494(2) 0.313(8) Uani 1 1 d D U
H1Q1 H -0.0249 0.3361 -0.1547 0.469 Uiso 1 1 calc R U
H1Q2 H -0.0898 0.2795 -0.1789 0.469 Uiso 1 1 calc R U
H1Q3 H -0.0145 0.2707 -0.1486 0.469 Uiso 1 1 calc R U
C2Q C -0.0642(5) 0.3577(3) -0.0793(4) 0.281(7) Uani 1 1 d D U
H2Q1 H -0.0499 0.3632 -0.0403 0.422 Uiso 1 1 calc R U
H2Q2 H -0.1128 0.3572 -0.0967 0.422 Uiso 1 1 calc R U
H2Q3 H -0.0364 0.3904 -0.0899 0.422 Uiso 1 1 calc DR U
C3Q C -0.1199(4) 0.2515(5) -0.1018(5) 0.288(7) Uani 1 1 d D U
H3Q1 H -0.1109 0.2124 -0.0969 0.431 Uiso 1 1 calc R U
H3Q2 H -0.1557 0.2498 -0.1374 0.431 Uiso 1 1 calc R U
H3Q3 H -0.1353 0.2629 -0.0745 0.431 Uiso 1 1 calc R U
C4Q C -0.05409(13) 0.2974(3) -0.09648(10) 0.230(4) Uani 1 1 d D U
C5Q C 0.00816(8) 0.2891(2) -0.04998(6) 0.231(4) Uani 1 1 d D U
C6Q C 0.0281(2) 0.2373(3) -0.03885(19) 0.217(4) Uani 1 1 d D U
H6Q H 0.0018 0.2014 -0.0619 0.261 Uiso 1 1 calc R U
C7Q C 0.0871(3) 0.2376(3) 0.0066(2) 0.190(3) Uani 1 1 d D U
H7Q H 0.0995 0.2015 0.0145 0.228 Uiso 1 1 calc R U
C8Q C 0.1275(3) 0.2896(3) 0.0402(3) 0.180(3) Uani 1 1 d D U
C9Q C 0.1062(3) 0.3411(3) 0.0276(3) 0.195(3) Uani 1 1 d D U
H9Q H 0.1329 0.3773 0.0500 0.234 Uiso 1 1 calc R U
C10Q C 0.0485(3) 0.3414(3) -0.0156(2) 0.220(4) Uani 1 1 d D U
H10Q H 0.0354 0.3773 -0.0225 0.264 Uiso 1 1 calc DR U
C11Q C 0.1916(3) 0.2946(3) 0.0900(2) 0.126(2) Uani 1 1 d D U
C1R C 0.5049(3) 0.2585(3) 0.4047(3) 0.109(2) Uani 1 1 d D U
C2R C 0.5807(3) 0.2801(5) 0.4171(4) 0.136(3) Uani 1 1 d D U
H2R1 H 0.5965 0.2479 0.4063 0.204 Uiso 1 1 calc R U
H2R2 H 0.6059 0.2926 0.4556 0.204 Uiso 1 1 calc R U
H2R3 H 0.5888 0.3138 0.3975 0.204 Uiso 1 1 calc R U
C1S C 0.8468(5) 0.5442(5) 0.2257(3) 0.314(7) Uani 1 1 d D U
H1S1 H 0.8030 0.5512 0.2224 0.471 Uiso 1 1 calc R U
H1S2 H 0.8792 0.5533 0.2632 0.471 Uiso 1 1 calc R U
H1S3 H 0.8394 0.5024 0.2133 0.471 Uiso 1 1 calc R U
C2S C 0.8232(6) 0.5745(7) 0.1329(3) 0.323(8) Uani 1 1 d D U
H2S1 H 0.8415 0.6019 0.1120 0.485 Uiso 1 1 calc R U
H2S2 H 0.7805 0.5819 0.1321 0.485 Uiso 1 1 calc R U
H2S3 H 0.8139 0.5335 0.1175 0.485 Uiso 1 1 calc R U
C3S C 0.8937(8) 0.6507(3) 0.2130(6) 0.331(7) Uani 1 1 d D U
H3S1 H 0.9152 0.6754 0.1923 0.496 Uiso 1 1 calc R U
H3S2 H 0.9253 0.6575 0.2508 0.496 Uiso 1 1 calc R U
H3S3 H 0.8514 0.6611 0.2096 0.496 Uiso 1 1 calc R U
C4S C 0.8762(2) 0.58417(11) 0.19139(16) 0.314(5) Uani 1 1 d D U
C5S C 0.94225(19) 0.57106(7) 0.19457(11) 0.318(4) Uani 1 1 d D U
C6S C 1.0006(3) 0.5873(2) 0.2416(3) 0.318(4) Uani 1 1 d D U
H6S H 0.9988 0.6064 0.2720 0.382 Uiso 1 1 calc R U
C7S C 1.0620(3) 0.5760(3) 0.2451(3) 0.319(4) Uani 1 1 d D U
H7S H 1.1022 0.5878 0.2772 0.383 Uiso 1 1 calc R U
C8S C 1.0627(3) 0.5471(3) 0.2004(2) 0.323(4) Uani 1 1 d D U
C9S C 1.0040(3) 0.5312(4) 0.1533(3) 0.324(4) Uani 1 1 d D U
H9S H 1.0056 0.5121 0.1228 0.389 Uiso 1 1 calc R U
C10S C 0.9435(3) 0.5426(3) 0.1499(2) 0.321(4) Uani 1 1 d D U
H10S H 0.9035 0.5311 0.1177 0.386 Uiso 1 1 calc R U
C11S C 1.1271(3) 0.5328(3) 0.2011(2) 0.334(4) Uani 1 1 d D U

loop_
_atom_site_aniso_label
_atom_site_aniso_U_11
_atom_site_aniso_U_22
_atom_site_aniso_U_33
_atom_site_aniso_U_23
_atom_site_aniso_U_13
_atom_site_aniso_U_12
Eu1 0.0804(3) 0.1469(4) 0.0789(2) 0.0248(3) 0.0307(2) -0.0072(3)
Eu2 0.0689(2) 0.1171(3) 0.0845(2) 0.0248(2) 0.02875(18) 0.0075(2)
Eu3 0.0723(2) 0.1034(3) 0.0999(3) 0.0213(2) 0.03784(19) 0.0122(2)
Eu4 0.0943(3) 0.1225(4) 0.1244(3) 0.0453(3) 0.0486(2) 0.0160(3)
Ti1 0.0754(7) 0.1321(10) 0.0802(7) 0.0238(7) 0.0302(5) 0.0018(7)
Ti2 0.0794(7) 0.1092(8) 0.0828(7) 0.0226(6) 0.0311(5) 0.0184(6)
Ti3 0.0864(7) 0.1109(9) 0.0823(7) 0.0223(6) 0.0338(5) 0.0135(7)
Ti4 0.0875(8) 0.1333(10) 0.1006(8) 0.0414(7) 0.0353(6) 0.0082(8)
Ti5 0.1244(9) 0.1194(10) 0.1491(10) 0.0352(8) 0.0808(7) 0.0263(8)
O1 0.161(3) 0.143(3) 0.160(3) 0.028(3) 0.076(3) 0.049(3)
O2 0.081(2) 0.122(2) 0.086(2) 0.021(2) 0.0376(17) 0.008(2)
O3 0.079(2) 0.112(2) 0.092(2) 0.025(2) 0.0345(18) 0.000(2)
O4 0.086(2) 0.117(2) 0.095(2) 0.0297(19) 0.0471(17) 0.022(2)
O5 0.087(2) 0.119(2) 0.094(2) 0.027(2) 0.0412(17) 0.015(2)
O6 0.082(2) 0.129(3) 0.089(2) 0.021(2) 0.0348(19) -0.002(2)
O2W 0.070(2) 0.157(4) 0.087(3) 0.029(3) 0.028(2) 0.011(3)
O8 0.097(2) 0.126(2) 0.110(2) 0.040(2) 0.0468(19) 0.016(2)
O9 0.0929(19) 0.101(2) 0.118(2) 0.0294(19) 0.0635(16) 0.0276(18)
O1W 0.108(3) 0.139(4) 0.103(3) 0.036(3) 0.034(3) 0.012(3)
O1A 0.093(2) 0.141(3) 0.095(2) 0.030(2) 0.039(2) 0.003(2)
O2A 0.095(2) 0.118(2) 0.100(2) 0.031(2) 0.0450(18) 0.022(2)
O1B 0.105(2) 0.136(3) 0.098(2) 0.025(2) 0.0475(19) 0.002(2)
O2B 0.103(3) 0.127(3) 0.101(3) 0.019(2) 0.033(2) 0.022(2)
O1C 0.123(3) 0.181(4) 0.102(3) 0.024(3) 0.041(3) -0.010(3)
O2C 0.093(3) 0.152(4) 0.085(2) 0.019(3) 0.046(2) 0.007(3)
O1D 0.098(2) 0.138(3) 0.101(2) 0.016(2) 0.0480(19) 0.010(2)
O2D 0.087(3) 0.171(4) 0.107(3) -0.002(3) 0.037(2) 0.016(3)
O1E 0.078(2) 0.133(3) 0.091(2) 0.028(2) 0.0346(18) 0.011(2)
O2E 0.096(2) 0.124(2) 0.096(2) 0.023(2) 0.0423(18) 0.022(2)
O1F 0.100(2) 0.120(3) 0.095(2) 0.021(2) 0.041(2) 0.027(2)
O2F 0.115(3) 0.126(3) 0.093(2) 0.028(2) 0.040(2) 0.024(2)
O1G 0.093(2) 0.119(2) 0.091(2) 0.022(2) 0.0329(19) 0.034(2)
O2G 0.081(2) 0.133(3) 0.102(2) 0.017(2) 0.0398(18) 0.025(2)
O1H 0.090(2) 0.108(2) 0.096(2) 0.030(2) 0.0400(18) 0.018(2)
O2H 0.0757(19) 0.109(2) 0.098(2) 0.0320(19) 0.0412(17) 0.0224(19)
O1I 0.090(2) 0.134(3) 0.111(2) 0.031(2) 0.0442(19) 0.012(2)
O2I 0.094(2) 0.137(3) 0.101(2) 0.041(2) 0.040(2) 0.005(2)
O1J 0.084(2) 0.114(2) 0.094(2) 0.0336(19) 0.0355(18) 0.0153(19)
O2J 0.086(2) 0.110(2) 0.106(2) 0.035(2) 0.0451(18) 0.021(2)
O1K 0.114(3) 0.138(3) 0.111(3) 0.047(2) 0.047(2) 0.029(2)
O2K 0.132(3) 0.138(3) 0.125(3) 0.044(3) 0.049(2) 0.020(3)
O1L 0.087(2) 0.118(3) 0.110(2) 0.027(2) 0.0446(19) 0.012(2)
O2L 0.107(2) 0.121(3) 0.137(3) 0.036(2) 0.060(2) 0.008(2)
O1M 0.114(3) 0.129(3) 0.146(3) 0.050(2) 0.060(2) 0.030(2)
O2M 0.130(3) 0.129(3) 0.153(3) 0.037(3) 0.070(2) 0.038(2)
O1N 0.099(2) 0.112(3) 0.123(3) 0.031(2) 0.054(2) 0.020(2)
O2N 0.118(2) 0.122(3) 0.141(3) 0.032(2) 0.076(2) 0.038(2)
O1O 0.125(3) 0.130(3) 0.147(3) 0.042(3) 0.067(2) 0.032(2)
O2O 0.130(3) 0.122(3) 0.144(3) 0.039(2) 0.073(2) 0.024(2)
O1P 0.100(2) 0.126(3) 0.135(3) 0.015(2) 0.059(2) 0.014(2)
O2P 0.121(3) 0.127(3) 0.146(3) 0.022(3) 0.067(2) 0.028(2)
O1Q 0.094(2) 0.132(3) 0.106(2) 0.027(2) 0.040(2) 0.029(2)
O2Q 0.102(3) 0.128(3) 0.107(3) 0.017(2) 0.035(2) 0.028(2)
O1R 0.109(3) 0.137(3) 0.122(3) 0.043(2) 0.038(2) 0.026(2)
O2R 0.091(3) 0.131(3) 0.103(3) 0.041(2) 0.031(2) 0.015(2)
O1S 0.354(10) 0.348(10) 0.312(10) 0.019(10) 0.090(9) 0.102(9)
O2S 0.366(11) 0.350(10) 0.346(11) 0.043(10) 0.072(10) 0.086(10)
C1 0.181(5) 0.170(5) 0.189(5) 0.022(4) 0.055(4) 0.025(4)
C2 0.210(6) 0.193(6) 0.210(6) 0.013(6) 0.055(5) 0.029(6)
C3 0.203(6) 0.176(6) 0.209(6) 0.009(6) 0.052(5) 0.047(5)
C4 0.185(5) 0.171(5) 0.187(5) 0.020(4) 0.063(4) 0.034(4)
C1A 0.166(7) 0.174(8) 0.139(6) 0.019(6) 0.079(5) 0.002(6)
C2A 0.178(7) 0.172(7) 0.140(6) 0.054(5) 0.067(5) -0.006(6)
C3A 0.172(7) 0.158(6) 0.106(5) 0.039(5) 0.068(4) 0.006(6)
C4A 0.153(5) 0.134(5) 0.105(4) 0.029(4) 0.065(4) 0.008(4)
C5A 0.142(4) 0.141(4) 0.110(4) 0.026(4) 0.060(3) 0.009(4)
C6A 0.131(4) 0.138(4) 0.113(4) 0.031(4) 0.054(3) 0.014(4)
C7A 0.115(4) 0.140(4) 0.108(3) 0.028(3) 0.054(3) 0.009(3)
C8A 0.111(4) 0.124(4) 0.093(3) 0.030(3) 0.043(3) 0.015(3)
C9A 0.127(4) 0.133(4) 0.109(3) 0.034(3) 0.048(3) 0.016(3)
C10A 0.135(4) 0.135(4) 0.109(4) 0.033(4) 0.054(3) 0.015(4)
C11A 0.091(3) 0.121(3) 0.093(3) 0.025(3) 0.041(3) 0.000(3)
C1B 0.178(8) 0.205(8) 0.206(9) 0.040(8) 0.043(8) 0.039(7)
C2B 0.168(7) 0.232(9) 0.199(8) 0.033(8) 0.081(6) 0.067(7)
C3B 0.198(9) 0.217(9) 0.226(9) 0.011(8) 0.043(8) 0.045(8)
C4B 0.153(5) 0.175(5) 0.164(5) 0.019(5) 0.047(4) 0.045(4)
C5B 0.145(4) 0.167(5) 0.155(5) 0.021(4) 0.052(4) 0.045(4)
C6B 0.154(5) 0.170(5) 0.162(5) 0.019(4) 0.056(4) 0.033(4)
C7B 0.137(4) 0.155(4) 0.139(4) 0.027(4) 0.043(4) 0.036(4)
C8B 0.133(4) 0.152(4) 0.133(4) 0.016(4) 0.053(3) 0.028(4)
C9B 0.136(4) 0.152(4) 0.138(4) 0.026(4) 0.047(4) 0.028(4)
C10B 0.146(4) 0.167(4) 0.156(4) 0.023(4) 0.048(4) 0.036(4)
C11B 0.109(3) 0.131(3) 0.103(3) 0.031(3) 0.045(3) 0.025(3)
C1C 0.215(9) 0.264(10) 0.215(9) -0.014(9) 0.081(8) 0.001(9)
C2C 0.205(9) 0.270(10) 0.225(9) 0.044(9) 0.070(8) 0.028(9)
C3C 0.159(7) 0.239(9) 0.186(7) 0.043(7) 0.096(5) 0.005(7)
C4C 0.177(6) 0.208(6) 0.155(5) 0.035(5) 0.073(5) 0.003(5)
C5C 0.141(4) 0.195(5) 0.144(4) 0.029(4) 0.069(4) 0.015(4)
C6C 0.149(4) 0.192(5) 0.138(4) 0.022(4) 0.068(4) 0.003(4)
C7C 0.132(4) 0.179(4) 0.119(4) 0.021(4) 0.057(3) 0.003(4)
C8C 0.117(4) 0.163(4) 0.108(3) 0.026(4) 0.060(3) 0.004(4)
C9C 0.128(4) 0.180(4) 0.118(4) 0.023(4) 0.061(3) 0.006(4)
C10C 0.147(4) 0.193(5) 0.146(4) 0.028(4) 0.067(4) 0.000(4)
C11C 0.105(4) 0.154(4) 0.109(4) 0.027(4) 0.049(3) -0.001(4)
C1D 0.158(7) 0.188(8) 0.203(8) 0.043(7) 0.076(6) 0.037(7)
C2D 0.173(8) 0.204(8) 0.189(8) 0.042(7) 0.071(7) 0.047(7)
C3D 0.176(8) 0.212(9) 0.211(9) 0.006(8) 0.071(7) 0.048(7)
C4D 0.146(5) 0.190(6) 0.171(6) 0.031(5) 0.067(5) 0.031(5)
C5D 0.125(4) 0.170(5) 0.146(4) 0.022(4) 0.057(4) 0.037(4)
C6D 0.128(4) 0.168(4) 0.137(4) 0.028(4) 0.049(4) 0.029(4)
C7D 0.110(3) 0.152(3) 0.116(3) 0.025(3) 0.055(3) 0.028(3)
C8D 0.100(3) 0.158(4) 0.120(4) 0.015(4) 0.057(3) 0.024(3)
C9D 0.110(4) 0.167(4) 0.121(4) 0.008(4) 0.048(3) 0.032(4)
C10D 0.130(4) 0.182(5) 0.140(4) 0.018(4) 0.059(4) 0.029(4)
C11D 0.107(3) 0.153(4) 0.108(3) 0.019(3) 0.041(3) 0.016(3)
C1E 0.176(8) 0.238(9) 0.195(9) 0.017(8) 0.064(7) 0.041(8)
C2E 0.164(8) 0.217(9) 0.205(9) 0.022(8) 0.069(7) 0.026(7)
C3E 0.126(7) 0.216(9) 0.201(9) 0.025(8) 0.051(6) 0.035(7)
C4E 0.133(5) 0.177(5) 0.153(5) 0.003(5) 0.050(4) 0.032(5)
C5E 0.101(4) 0.158(4) 0.129(4) 0.007(4) 0.054(3) 0.029(4)
C6E 0.109(4) 0.156(4) 0.126(4) 0.018(4) 0.057(3) 0.018(4)
C7E 0.102(3) 0.145(4) 0.119(3) 0.020(3) 0.048(3) 0.016(3)
C8E 0.096(3) 0.136(3) 0.108(3) 0.021(3) 0.040(3) 0.022(3)
C9E 0.108(3) 0.156(4) 0.130(4) 0.023(3) 0.039(3) 0.028(3)
C10E 0.106(4) 0.161(4) 0.137(4) 0.014(4) 0.054(3) 0.022(4)
C11E 0.092(3) 0.134(3) 0.105(3) 0.021(3) 0.044(2) 0.015(3)
C1F 0.229(9) 0.202(9) 0.183(8) 0.035(8) 0.056(8) 0.037(8)
C2F 0.209(8) 0.188(8) 0.183(8) 0.042(7) 0.077(7) 0.017(7)
C3F 0.208(9) 0.202(9) 0.152(7) 0.024(7) 0.072(7) 0.038(8)
C4F 0.178(5) 0.165(5) 0.155(5) 0.035(5) 0.069(4) 0.036(5)
C5F 0.176(5) 0.149(4) 0.132(4) 0.029(4) 0.059(4) 0.040(4)
C6F 0.171(4) 0.153(4) 0.149(4) 0.027(4) 0.054(4) 0.034(4)
C7F 0.153(4) 0.149(4) 0.135(4) 0.019(4) 0.044(4) 0.035(4)
C8F 0.147(4) 0.145(4) 0.125(4) 0.028(4) 0.051(3) 0.033(4)
C9F 0.162(4) 0.155(4) 0.131(4) 0.019(4) 0.041(4) 0.031(4)
C10F 0.178(5) 0.161(5) 0.152(5) 0.029(4) 0.058(4) 0.033(4)
C11F 0.121(3) 0.124(3) 0.111(3) 0.030(3) 0.033(3) 0.022(3)
C1G 0.166(8) 0.269(9) 0.194(9) 0.001(8) 0.040(7) 0.054(8)
C2G 0.147(8) 0.237(9) 0.208(10) 0.027(9) 0.009(8) 0.049(8)
C3G 0.157(8) 0.221(9) 0.219(9) 0.008(8) 0.035(7) 0.048(7)
C4G 0.130(5) 0.205(6) 0.166(6) 0.016(5) 0.032(5) 0.044(5)
C5G 0.124(4) 0.191(5) 0.157(5) 0.016(4) 0.048(4) 0.035(4)
C6G 0.113(4) 0.190(5) 0.137(4) 0.018(4) 0.049(4) 0.041(4)
C7G 0.102(3) 0.159(4) 0.127(3) 0.020(3) 0.039(3) 0.028(3)
C8G 0.104(3) 0.156(4) 0.118(4) 0.025(3) 0.038(3) 0.031(3)
C9G 0.110(4) 0.163(4) 0.130(4) 0.022(4) 0.040(3) 0.040(4)
C10G 0.126(4) 0.183(5) 0.149(4) 0.024(4) 0.035(4) 0.039(4)
C11G 0.084(3) 0.127(3) 0.102(3) 0.026(3) 0.035(3) 0.021(3)
C1H 0.137(6) 0.207(8) 0.190(7) 0.021(7) 0.097(5) 0.004(6)
C2H 0.162(7) 0.204(8) 0.188(7) 0.021(7) 0.090(6) -0.008(7)
C3H 0.164(8) 0.242(9) 0.172(8) 0.033(8) 0.068(6) 0.009(8)
C4H 0.106(4) 0.138(5) 0.118(4) 0.022(4) 0.055(3) 0.014(4)
C5H 0.096(3) 0.125(4) 0.118(4) 0.034(3) 0.053(3) 0.019(3)
C6H 0.099(3) 0.118(4) 0.116(4) 0.026(3) 0.054(3) 0.015(3)
C7H 0.093(3) 0.108(3) 0.115(3) 0.017(3) 0.046(3) 0.027(3)
C8H 0.082(3) 0.107(3) 0.094(3) 0.031(3) 0.052(2) 0.016(3)
C9H 0.093(3) 0.114(3) 0.104(3) 0.021(3) 0.044(3) 0.012(3)
C10H 0.097(3) 0.120(4) 0.112(4) 0.031(3) 0.049(3) 0.010(3)
C11H 0.087(3) 0.111(3) 0.102(3) 0.030(3) 0.035(2) 0.021(3)
C1I 0.183(9) 0.251(10) 0.234(10) 0.057(9) 0.077(8) -0.002(8)
C2I 0.192(9) 0.248(9) 0.229(9) 0.040(9) 0.077(8) -0.004(8)
C3I 0.192(8) 0.263(10) 0.220(9) 0.043(8) 0.086(7) 0.004(8)
C4I 0.166(6) 0.209(6) 0.195(6) 0.035(6) 0.065(5) 0.026(5)
C5I 0.137(4) 0.185(5) 0.169(5) 0.039(4) 0.063(4) 0.001(4)
C6I 0.138(4) 0.179(4) 0.161(4) 0.052(4) 0.061(4) 0.006(4)
C7I 0.112(4) 0.169(4) 0.140(4) 0.048(4) 0.055(3) 0.003(4)
C8I 0.107(4) 0.160(4) 0.134(4) 0.039(4) 0.057(3) 0.012(4)
C9I 0.102(3) 0.157(4) 0.127(4) 0.036(3) 0.060(3) 0.006(3)
C10I 0.128(4) 0.179(5) 0.158(5) 0.036(4) 0.058(4) 0.013(4)
C11I 0.095(3) 0.135(3) 0.103(3) 0.037(3) 0.054(2) 0.015(3)
C1J 0.145(7) 0.206(8) 0.194(8) 0.027(7) 0.081(6) -0.014(7)
C2J 0.128(7) 0.228(9) 0.188(8) 0.028(8) 0.060(6) 0.010(7)
C3J 0.119(6) 0.214(9) 0.198(8) 0.024(7) 0.077(5) -0.008(7)
C4J 0.095(4) 0.152(5) 0.130(4) 0.036(4) 0.051(3) 0.011(4)
C5J 0.095(4) 0.144(4) 0.121(4) 0.043(3) 0.050(3) 0.013(4)
C6J 0.098(4) 0.143(4) 0.119(4) 0.035(3) 0.041(3) 0.014(3)
C7J 0.091(3) 0.126(3) 0.108(3) 0.032(3) 0.035(3) 0.016(3)
C8J 0.083(3) 0.121(3) 0.104(3) 0.042(3) 0.044(2) 0.020(3)
C9J 0.097(3) 0.126(3) 0.120(3) 0.038(3) 0.049(3) 0.019(3)
C10J 0.092(3) 0.143(4) 0.131(4) 0.031(3) 0.052(3) 0.027(3)
C11J 0.086(3) 0.122(3) 0.102(3) 0.037(3) 0.037(2) 0.023(3)
C1K 0.175(7) 0.169(7) 0.145(7) 0.048(6) 0.064(6) 0.062(6)
C2K 0.194(8) 0.162(7) 0.160(7) 0.056(6) 0.041(7) 0.055(6)
C3K 0.215(8) 0.165(7) 0.134(6) 0.035(6) 0.068(6) 0.064(6)
C4K 0.176(5) 0.154(5) 0.137(5) 0.031(5) 0.070(4) 0.047(5)
C5K 0.168(4) 0.149(4) 0.134(4) 0.034(4) 0.059(4) 0.048(4)
C6K 0.157(4) 0.150(4) 0.130(4) 0.044(4) 0.056(4) 0.048(4)
C7K 0.148(4) 0.148(4) 0.137(4) 0.043(4) 0.055(4) 0.032(4)
C8K 0.143(4) 0.150(4) 0.126(4) 0.050(4) 0.056(3) 0.033(4)
C9K 0.146(4) 0.150(4) 0.134(4) 0.037(4) 0.053(4) 0.046(4)
C10K 0.165(4) 0.154(4) 0.134(4) 0.042(4) 0.060(4) 0.038(4)
C11K 0.118(3) 0.135(3) 0.117(3) 0.047(3) 0.039(3) 0.027(3)
C1L 0.188(9) 0.269(10) 0.245(10) 0.004(9) 0.041(8) 0.011(9)
C2L 0.146(7) 0.245(9) 0.203(8) -0.001(8) 0.059(7) 0.029(7)
C3L 0.137(7) 0.235(9) 0.200(8) -0.012(8) 0.079(6) 0.000(7)
C4L 0.138(5) 0.189(5) 0.177(5) 0.006(5) 0.054(4) 0.015(5)
C5L 0.122(4) 0.177(5) 0.166(5) 0.011(4) 0.053(4) 0.016(4)
C6L 0.129(4) 0.178(5) 0.171(4) 0.022(4) 0.055(4) 0.010(4)
C7L 0.112(4) 0.152(4) 0.146(4) 0.023(4) 0.055(3) 0.008(4)
C8L 0.106(3) 0.143(4) 0.135(4) 0.018(4) 0.053(3) 0.008(3)
C9L 0.100(3) 0.144(3) 0.133(3) 0.019(3) 0.053(3) 0.014(3)
C10L 0.112(4) 0.162(4) 0.151(4) 0.009(4) 0.051(3) 0.017(4)
C11L 0.091(3) 0.130(3) 0.117(3) 0.023(3) 0.054(2) 0.012(3)
C1M 0.203(8) 0.241(10) 0.246(9) 0.011(9) 0.116(7) 0.040(8)
C2M 0.184(8) 0.212(8) 0.267(9) 0.048(8) 0.092(7) 0.070(7)
C3M 0.180(8) 0.216(9) 0.246(9) 0.063(8) 0.096(7) 0.051(7)
C4M 0.176(6) 0.191(6) 0.220(6) 0.026(6) 0.085(5) 0.050(5)
C5M 0.153(4) 0.176(5) 0.201(5) 0.035(4) 0.081(4) 0.046(4)
C6M 0.165(5) 0.182(5) 0.205(5) 0.033(5) 0.077(4) 0.048(4)
C7M 0.135(4) 0.156(4) 0.174(4) 0.036(4) 0.074(4) 0.037(4)
C8M 0.134(4) 0.147(4) 0.169(4) 0.041(4) 0.071(4) 0.046(4)
C9M 0.126(4) 0.145(4) 0.162(4) 0.048(4) 0.065(3) 0.043(3)
C10M 0.147(4) 0.174(5) 0.195(5) 0.041(4) 0.077(4) 0.046(4)
C11M 0.117(3) 0.123(3) 0.132(3) 0.053(3) 0.073(3) 0.030(3)
C1N 0.180(7) 0.229(9) 0.160(7) 0.031(7) 0.095(5) 0.025(7)
C2N 0.180(7) 0.209(8) 0.184(7) 0.037(7) 0.107(5) 0.033(7)
C3N 0.172(7) 0.213(8) 0.172(7) 0.025(7) 0.099(5) 0.015(7)
C4N 0.153(5) 0.169(5) 0.158(5) 0.022(5) 0.078(4) 0.021(5)
C5N 0.135(4) 0.153(4) 0.143(4) 0.030(4) 0.078(3) 0.028(4)
C6N 0.127(4) 0.145(4) 0.142(4) 0.018(4) 0.077(3) 0.030(4)
C7N 0.118(4) 0.130(4) 0.142(4) 0.028(4) 0.066(3) 0.032(3)
C8N 0.112(3) 0.120(4) 0.127(3) 0.033(3) 0.071(3) 0.031(3)
C9N 0.121(3) 0.127(4) 0.128(3) 0.023(3) 0.068(3) 0.026(3)
C10N 0.138(4) 0.140(4) 0.141(4) 0.026(4) 0.067(3) 0.028(4)
C11N 0.105(3) 0.119(3) 0.133(3) 0.029(3) 0.067(3) 0.030(3)
C1O 0.207(8) 0.242(9) 0.210(8) 0.050(8) 0.094(7) -0.027(8)
C2O 0.197(8) 0.224(9) 0.189(8) 0.040(7) 0.098(6) 0.003(8)
C3O 0.189(8) 0.238(9) 0.222(8) 0.064(7) 0.113(6) 0.007(7)
C4O 0.182(6) 0.197(6) 0.189(6) 0.026(5) 0.093(5) 0.012(5)
C5O 0.168(5) 0.179(5) 0.173(5) 0.029(4) 0.094(4) 0.019(4)
C6O 0.175(5) 0.187(5) 0.180(5) 0.023(5) 0.085(4) 0.006(4)
C7O 0.147(4) 0.155(4) 0.163(4) 0.027(4) 0.089(3) 0.019(4)
C8O 0.147(4) 0.145(4) 0.159(4) 0.038(4) 0.077(3) 0.021(4)
C9O 0.145(4) 0.146(4) 0.160(4) 0.038(4) 0.081(3) 0.014(4)
C10O 0.165(5) 0.189(5) 0.176(5) 0.036(4) 0.091(4) 0.014(4)
C11O 0.129(3) 0.126(3) 0.149(3) 0.033(3) 0.071(3) 0.033(3)
C1P 0.161(7) 0.188(8) 0.209(8) -0.016(7) 0.086(6) -0.002(7)
C2P 0.175(9) 0.208(9) 0.271(10) -0.017(9) 0.038(8) -0.005(8)
C3P 0.180(8) 0.245(9) 0.215(9) -0.013(8) 0.079(7) -0.043(8)
C4P 0.162(6) 0.193(6) 0.199(6) 0.000(6) 0.062(5) -0.007(5)
C5P 0.126(4) 0.168(5) 0.185(5) -0.007(4) 0.068(4) 0.003(4)
C6P 0.153(4) 0.174(5) 0.200(5) 0.010(4) 0.053(4) 0.007(4)
C7P 0.147(4) 0.154(4) 0.184(5) 0.006(4) 0.052(4) 0.009(4)
C8P 0.120(4) 0.140(4) 0.151(4) 0.003(4) 0.069(3) 0.006(4)
C9P 0.121(4) 0.144(4) 0.163(4) 0.012(4) 0.059(3) 0.010(4)
C10P 0.135(4) 0.166(5) 0.181(5) 0.001(4) 0.066(4) 0.006(4)
C11P 0.122(3) 0.130(3) 0.149(3) 0.021(3) 0.060(3) 0.015(3)
C1Q 0.280(10) 0.291(10) 0.273(10) 0.035(10) 0.040(9) 0.022(10)
C2Q 0.238(10) 0.282(10) 0.246(10) 0.053(9) 0.032(9) 0.030(9)
C3Q 0.251(10) 0.281(10) 0.261(10) 0.057(9) 0.052(9) 0.022(9)
C4Q 0.211(6) 0.237(6) 0.194(6) 0.067(5) 0.046(5) 0.025(5)
C5Q 0.207(5) 0.229(5) 0.200(5) 0.049(5) 0.030(5) 0.036(5)
C6Q 0.194(5) 0.218(5) 0.196(5) 0.037(5) 0.042(5) 0.035(5)
C7Q 0.167(5) 0.192(5) 0.173(5) 0.027(4) 0.037(4) 0.029(4)
C8Q 0.169(4) 0.178(4) 0.164(5) 0.025(4) 0.033(4) 0.049(4)
C9Q 0.176(4) 0.195(4) 0.172(4) 0.038(4) 0.032(4) 0.032(4)
C10Q 0.198(5) 0.216(5) 0.197(5) 0.043(5) 0.036(4) 0.034(5)
C11Q 0.115(3) 0.134(3) 0.119(3) 0.022(3) 0.033(3) 0.036(3)
C1R 0.092(3) 0.125(3) 0.106(3) 0.044(3) 0.042(3) 0.018(3)
C2R 0.102(5) 0.170(7) 0.137(6) 0.036(5) 0.052(4) 0.029(5)
C1S 0.311(10) 0.312(10) 0.329(11) 0.038(10) 0.130(9) 0.096(9)
C2S 0.307(11) 0.333(11) 0.318(11) 0.048(11) 0.116(10) 0.073(10)
C3S 0.314(10) 0.331(10) 0.338(11) 0.047(10) 0.118(10) 0.085(10)
C4S 0.310(6) 0.323(6) 0.320(6) 0.027(6) 0.127(6) 0.102(6)
C5S 0.312(5) 0.328(5) 0.323(5) 0.028(5) 0.128(5) 0.102(5)
C6S 0.315(5) 0.328(5) 0.320(5) 0.033(5) 0.123(5) 0.105(5)
C7S 0.318(5) 0.329(5) 0.323(5) 0.031(5) 0.126(5) 0.110(5)
C8S 0.314(5) 0.338(5) 0.322(5) 0.026(5) 0.125(5) 0.102(5)
C9S 0.319(5) 0.334(5) 0.325(5) 0.028(5) 0.123(5) 0.102(5)
C10S 0.316(5) 0.327(5) 0.325(5) 0.032(5) 0.122(5) 0.102(5)
C11S 0.327(6) 0.335(6) 0.331(6) 0.032(6) 0.109(5) 0.105(6)

loop_
_atom_type_symbol
_atom_type_description
_atom_type_scat_dispersion_real
_atom_type_scat_dispersion_imag
_atom_type_scat_source
Eu Eu -8.9294 11.1857 'International Tables Vol C Tables 4.2.6.8 and 6.1.1.4'
Ti Ti 0.2191 1.8069 'International Tables Vol C Tables 4.2.6.8 and 6.1.1.4'
C C 0.0181 0.0091 'International Tables Vol C Tables 4.2.6.8 and 6.1.1.4'
O O 0.0492 0.0322 'International Tables Vol C Tables 4.2.6.8 and 6.1.1.4'
H H 0.0000 0.0000 'International Tables Vol C Tables 4.2.6.8 and 6.1.1.4'

loop_
_geom_angle_atom_site_label_1
_geom_angle_atom_site_label_2
_geom_angle_atom_site_label_3
_geom_angle
_geom_angle_site_symmetry_1
_geom_angle_site_symmetry_3
O1C Eu1 O1A 73.0(2) . .
O1C Eu1 O2D 74.5(3) . 2_666
O1A Eu1 O2D 103.2(2) . 2_666
O1C Eu1 O6 146.0(2) . .
O1A Eu1 O6 140.95(17) . .
O2D Eu1 O6 90.7(2) 2_666 .
O1C Eu1 O2W 118.8(3) . .
O1A Eu1 O2W 74.1(2) . .
O2D Eu1 O2W 64.86(19) 2_666 .
O6 Eu1 O2W 79.6(2) . .
O1C Eu1 O1B 83.2(2) . .
O1A Eu1 O1B 86.4(2) . .
O2D Eu1 O1B 151.6(2) 2_666 .
O6 Eu1 O1B 98.4(2) . .
O2W Eu1 O1B 143.20(17) . .
O1C Eu1 O6 75.5(2) . 2_666
O1A Eu1 O6 146.62(19) . 2_666
O2D Eu1 O6 78.5(2) 2_666 2_666
O6 Eu1 O6 71.48(19) . 2_666
O2W Eu1 O6 132.60(19) . 2_666
O1B Eu1 O6 79.01(19) . 2_666
O1C Eu1 O2 144.2(2) . .
O1A Eu1 O2 78.59(18) . .
O2D Eu1 O2 134.2(2) 2_666 .
O6 Eu1 O2 66.03(16) . .
O2W Eu1 O2 72.13(18) . .
O1B Eu1 O2 73.61(18) . .
O6 Eu1 O2 124.36(19) 2_666 .
O1C Eu1 Ti1 168.1(2) . .
O1A Eu1 Ti1 112.79(13) . .
O2D Eu1 Ti1 112.77(17) 2_666 .
O6 Eu1 Ti1 30.16(11) . .
O2W Eu1 Ti1 73.10(13) . .
O1B Eu1 Ti1 86.84(13) . .
O6 Eu1 Ti1 96.34(13) 2_666 .
O2 Eu1 Ti1 35.88(12) . .
O1C Eu1 Ti1 60.48(16) . 2_666
O1A Eu1 Ti1 133.38(13) . 2_666
O2D Eu1 Ti1 62.85(16) 2_666 2_666
O6 Eu1 Ti1 85.48(12) . 2_666
O2W Eu1 Ti1 125.12(12) . 2_666
O1B Eu1 Ti1 90.97(13) . 2_666
O6 Eu1 Ti1 20.23(13) 2_666 2_666
O2 Eu1 Ti1 144.41(13) . 2_666
Ti1 Eu1 Ti1 113.52(3) . 2_666
O1C Eu1 Ti3 122.71(17) . .
O1A Eu1 Ti3 61.45(13) . .
O2D Eu1 Ti3 145.70(16) 2_666 .
O6 Eu1 Ti3 86.57(12) . .
O2W Eu1 Ti3 81.05(12) . .
O1B Eu1 Ti3 62.18(12) . .
O6 Eu1 Ti3 131.94(14) 2_666 .
O2 Eu1 Ti3 21.50(12) . .
Ti1 Eu1 Ti3 56.69(3) . .
Ti1 Eu1 Ti3 150.46(4) 2_666 .
O1C Eu1 Eu1 110.34(17) . 2_666
O1A Eu1 Eu1 173.34(15) . 2_666
O2D Eu1 Eu1 83.33(16) 2_666 2_666
O6 Eu1 Eu1 36.30(12) . 2_666
O2W Eu1 Eu1 108.24(14) . 2_666
O1B Eu1 Eu1 88.27(14) . 2_666
O6 Eu1 Eu1 35.18(12) 2_666 2_666
O2 Eu1 Eu1 96.06(13) . 2_666
Ti1 Eu1 Eu1 62.84(3) . 2_666
Ti1 Eu1 Eu1 50.68(2) 2_666 2_666
Ti3 Eu1 Eu1 112.39(3) . 2_666
O1I Eu2 O2G 78.86(19) . .
O1I Eu2 O4 132.95(17) . .
O2G Eu2 O4 74.32(19) . .
O1I Eu2 O3 79.88(17) . .
O2G Eu2 O3 131.7(2) . .
O4 Eu2 O3 145.44(17) . .
O1I Eu2 O1J 139.85(18) . .
O2G Eu2 O1J 140.58(18) . .
O4 Eu2 O1J 71.26(16) . .
O3 Eu2 O1J 75.46(17) . .
O1I Eu2 O1E 75.1(2) . .
O2G Eu2 O1E 70.91(17) . .
O4 Eu2 O1E 128.34(18) . .
O3 Eu2 O1E 61.88(18) . .
O1J Eu2 O1E 118.04(16) . .
O1I Eu2 O8 70.5(2) . .
O2G Eu2 O8 142.35(18) . .
O4 Eu2 O8 111.7(2) . .
O3 Eu2 O8 63.93(18) . .
O1J Eu2 O8 70.35(18) . .
O1E Eu2 O8 119.28(18) . .
O1I Eu2 O1L 75.6(2) . .
O2G Eu2 O1L 83.92(18) . .
O4 Eu2 O1L 63.79(18) . .
O3 Eu2 O1L 130.92(18) . .
O1J Eu2 O1L 97.45(18) . .
O1E Eu2 O1L 144.38(17) . .
O8 Eu2 O1L 67.96(17) . .
O1I Eu2 O5 143.0(2) . .
O2G Eu2 O5 75.88(17) . .
O4 Eu2 O5 63.82(17) . .
O3 Eu2 O5 97.36(16) . .
O1J Eu2 O5 72.10(17) . .
O1E Eu2 O5 71.38(18) . .
O8 Eu2 O5 141.19(17) . .
O1L Eu2 O5 127.13(17) . .
O1I Eu2 Ti4 66.70(13) . .
O2G Eu2 Ti4 143.95(14) . .
O4 Eu2 Ti4 138.08(14) . .
O3 Eu2 Ti4 33.88(13) . .
O1J Eu2 Ti4 75.25(12) . .
O1E Eu2 Ti4 89.58(12) . .
O8 Eu2 Ti4 30.94(13) . .
O1L Eu2 Ti4 97.06(12) . .
O5 Eu2 Ti4 127.22(11) . .
O1I Eu2 Ti2 144.79(13) . .
O2G Eu2 Ti2 66.83(14) . .
O4 Eu2 Ti2 30.09(13) . .
O3 Eu2 Ti2 129.19(12) . .
O1J Eu2 Ti2 73.76(12) . .
O1E Eu2 Ti2 99.85(12) . .
O8 Eu2 Ti2 135.86(15) . .
O1L Eu2 Ti2 92.56(13) . .
O5 Eu2 Ti2 34.58(12) . .
Ti4 Eu2 Ti2 148.47(4) . .
O1I Eu2 Ti1 85.87(14) . .
O2G Eu2 Ti1 106.76(14) . .
O4 Eu2 Ti1 138.65(12) . .
O3 Eu2 Ti1 28.79(14) . .
O1J Eu2 Ti1 87.40(12) . .
O1E Eu2 Ti1 36.09(11) . .
O8 Eu2 Ti1 92.54(13) . .
O1L Eu2 Ti1 156.57(13) . .
O5 Eu2 Ti1 76.19(12) . .
Ti4 Eu2 Ti1 61.91(4) . .
Ti2 Eu2 Ti1 110.77(4) . .
O4 Eu3 O2Q 77.35(19) . .
O4 Eu3 O1N 143.37(19) . .
O2Q Eu3 O1N 81.6(2) . .
O4 Eu3 O1P 118.1(2) . .
O2Q Eu3 O1P 73.4(2) . .
O1N Eu3 O1P 83.2(2) . .
O4 Eu3 O2H 73.52(18) . .
O2Q Eu3 O2H 79.17(18) . .
O1N Eu3 O2H 73.28(18) . .
O1P Eu3 O2H 146.09(19) . .
O4 Eu3 O9 135.93(18) . .
O2Q Eu3 O9 141.92(18) . .
O1N Eu3 O9 76.40(19) . .
O1P Eu3 O9 73.41(18) . .
O2H Eu3 O9 122.23(17) . .
O4 Eu3 O2J 79.15(17) . .
O2Q Eu3 O2J 148.25(18) . .
O1N Eu3 O2J 105.83(19) . .
O1P Eu3 O2J 137.40(19) . .
O2H Eu3 O2J 73.88(16) . .
O9 Eu3 O2J 68.83(16) . .
O4 Eu3 O1L 66.14(18) . .
O2Q Eu3 O1L 113.0(2) . .
O1N Eu3 O1L 150.48(18) . .
O1P Eu3 O1L 77.24(19) . .
O2H Eu3 O1L 132.99(17) . .
O9 Eu3 O1L 76.93(18) . .
O2J Eu3 O1L 75.72(17) . .
O4 Eu3 Ti2 18.72(13) . .
O2Q Eu3 Ti2 64.14(14) . .
O1N Eu3 Ti2 125.01(14) . .
O1P Eu3 Ti2 121.71(16) . .
O2H Eu3 Ti2 59.52(13) . .
O9 Eu3 Ti2 152.70(12) . .
O2J Eu3 Ti2 87.53(12) . .
O1L Eu3 Ti2 84.33(13) . .
O4 Eu3 Ti5 155.10(13) . .
O2Q Eu3 Ti5 123.30(15) . .
O1N Eu3 Ti5 59.98(14) . .
O1P Eu3 Ti5 62.77(15) . .
O2H Eu3 Ti5 120.83(13) . .
O9 Eu3 Ti5 19.87(12) . .
O2J Eu3 Ti5 85.51(13) . .
O1L Eu3 Ti5 91.21(14) . .
Ti2 Eu3 Ti5 172.49(4) . .
O4 Eu3 Eu4 98.03(12) . .
O2Q Eu3 Eu4 167.45(17) . .
O1N Eu3 Eu4 107.95(13) . .
O1P Eu3 Eu4 99.22(15) . .
O2H Eu3 Eu4 110.98(11) . .
O9 Eu3 Eu4 38.87(12) . .
O2J Eu3 Eu4 38.19(12) . .
O1L Eu3 Eu4 54.83(13) . .
Ti2 Eu3 Eu4 113.84(3) . .
Ti5 Eu3 Eu4 58.70(3) . .
O4 Eu3 Eu2 33.16(13) . .
O2Q Eu3 Eu2 106.35(16) . .
O1N Eu3 Eu2 164.23(12) . .
O1P Eu3 Eu2 111.92(16) . .
O2H Eu3 Eu2 94.54(12) . .
O9 Eu3 Eu2 102.97(13) . .
O2J Eu3 Eu2 60.25(14) . .
O1L Eu3 Eu2 38.77(12) . .
Ti2 Eu3 Eu2 51.52(2) . .
Ti5 Eu3 Eu2 121.95(3) . .
Eu4 Eu3 Eu2 66.460(15) . .
O8 Eu4 O2K 79.9(2) . .
O8 Eu4 O2L 75.5(2) . .
O2K Eu4 O2L 87.0(2) . .
O8 Eu4 O1O 134.2(2) . .
O2K Eu4 O1O 68.9(2) . .
O2L Eu4 O1O 70.4(2) . .
O8 Eu4 O1R 75.0(2) . .
O2K Eu4 O1R 76.5(2) . .
O2L Eu4 O1R 148.2(2) . .
O1O Eu4 O1R 125.5(2) . .
O8 Eu4 O1M 144.62(19) . .
O2K Eu4 O1M 107.2(2) . .
O2L Eu4 O1M 138.2(2) . .
O1O Eu4 O1M 78.4(2) . .
O1R Eu4 O1M 73.3(2) . .
O8 Eu4 O2J 74.71(19) . .
O2K Eu4 O2J 147.14(19) . .
O2L Eu4 O2J 106.05(19) . .
O1O Eu4 O2J 143.7(2) . .
O1R Eu4 O2J 77.09(18) . .
O1M Eu4 O2J 83.3(2) . .
O8 Eu4 O9 120.36(18) . .
O2K Eu4 O9 146.11(19) . .
O2L Eu4 O9 74.06(19) . .
O1O Eu4 O9 78.26(19) . .
O1R Eu4 O9 132.4(2) . .
O1M Eu4 O9 72.93(18) . .
O2J Eu4 O9 66.49(16) . .
O8 Eu4 C11L 66.36(17) . .
O2K Eu4 C11L 102.6(2) . .
O2L Eu4 C11L 20.26(18) . .
O1O Eu4 C11L 88.3(2) . .
O1R Eu4 C11L 140.7(2) . .
O1M Eu4 C11L 139.97(18) . .
O2J Eu4 C11L 86.01(17) . .
O9 Eu4 C11L 67.42(17) . .
O8 Eu4 Ti4 19.58(13) . .
O2K Eu4 Ti4 64.31(17) . .
O2L Eu4 Ti4 87.16(16) . .
O1O Eu4 Ti4 128.75(18) . .
O1R Eu4 Ti4 61.26(18) . .
O1M Eu4 Ti4 134.52(13) . .
O2J Eu4 Ti4 85.92(13) . .
O9 Eu4 Ti4 139.78(12) . .
C11L Eu4 Ti4 82.64(12) . .
O8 Eu4 Ti5 140.57(13) . .
O2K Eu4 Ti5 127.53(16) . .
O2L Eu4 Ti5 78.25(16) . .
O1O Eu4 Ti5 58.68(16) . .
O1R Eu4 Ti5 133.20(18) . .
O1M Eu4 Ti5 61.80(13) . .
O2J Eu4 Ti5 85.09(12) . .
O9 Eu4 Ti5 21.98(12) . .
C11L Eu4 Ti5 78.96(12) . .
Ti4 Eu4 Ti5 160.01(4) . .
O8 Eu4 Eu3 85.98(13) . .
O2K Eu4 Eu3 159.18(19) . .
O2L Eu4 Eu3 74.65(15) . .
O1O Eu4 Eu3 112.51(15) . .
O1R Eu4 Eu3 114.57(15) . .
O1M Eu4 Eu3 93.19(14) . .
O2J Eu4 Eu3 37.49(10) . .
O9 Eu4 Eu3 36.86(12) . .
C11L Eu4 Eu3 57.36(12) . .
Ti4 Eu4 Eu3 104.31(3) . .
Ti5 Eu4 Eu3 58.81(3) . .
O6 Ti1 O3 103.5(3) . .
O6 Ti1 O2 91.7(2) . .
O3 Ti1 O2 95.2(2) . .
O6 Ti1 O1D 97.6(3) . .
O3 Ti1 O1D 158.7(2) . .
O2 Ti1 O1D 87.2(3) . .
O6 Ti1 O2C 100.2(2) . 2_666
O3 Ti1 O2C 91.1(3) . 2_666
O2 Ti1 O2C 164.9(2) . 2_666
O1D Ti1 O2C 82.1(3) . 2_666
O6 Ti1 O1E 175.6(2) . .
O3 Ti1 O1E 76.7(2) . .
O2 Ti1 O1E 84.0(2) . .
O1D Ti1 O1E 82.5(2) . .
O2C Ti1 O1E 84.1(2) 2_666 .
O6 Ti1 Eu1 43.80(18) . .
O3 Ti1 Eu1 103.03(16) . .
O2 Ti1 Eu1 47.90(13) . .
O1D Ti1 Eu1 94.29(16) . .
O2C Ti1 Eu1 143.30(14) 2_666 .
O1E Ti1 Eu1 131.85(15) . .
O6 Ti1 Eu2 135.8(2) . .
O3 Ti1 Eu2 38.00(14) . .
O2 Ti1 Eu2 76.35(15) . .
O1D Ti1 Eu2 123.49(15) . .
O2C Ti1 Eu2 100.78(16) 2_666 .
O1E Ti1 Eu2 42.73(16) . .
Eu1 Ti1 Eu2 111.23(5) . .
O6 Ti1 Eu1 29.3(2) . 2_666
O3 Ti1 Eu1 121.66(15) . 2_666
O2 Ti1 Eu1 110.65(14) . 2_666
O1D Ti1 Eu1 76.63(15) . 2_666
O2C Ti1 Eu1 77.22(14) 2_666 2_666
O1E Ti1 Eu1 153.60(17) . 2_666
Eu1 Ti1 Eu1 66.48(3) . 2_666
Eu2 Ti1 Eu1 159.61(5) . 2_666
O4 Ti2 O5 92.2(2) . .
O4 Ti2 O1G 96.9(2) . .
O5 Ti2 O1G 88.8(2) . .
O4 Ti2 O1H 95.6(2) . .
O5 Ti2 O1H 100.7(2) . .
O1G Ti2 O1H 163.9(2) . .
O4 Ti2 O1Q 95.1(2) . .
O5 Ti2 O1Q 169.1(3) . .
O1G Ti2 O1Q 82.3(2) . .
O1H Ti2 O1Q 86.6(2) . .
O4 Ti2 O2F 179.0(3) . .
O5 Ti2 O2F 88.5(2) . .
O1G Ti2 O2F 83.9(2) . .
O1H Ti2 O2F 83.5(2) . .
O1Q Ti2 O2F 84.4(2) . .
O4 Ti2 Eu2 43.16(17) . .
O5 Ti2 Eu2 50.41(16) . .
O1G Ti2 Eu2 85.33(16) . .
O1H Ti2 Eu2 110.74(15) . .
O1Q Ti2 Eu2 134.25(16) . .
O2F Ti2 Eu2 137.61(17) . .
O4 Ti2 Eu3 24.60(18) . .
O5 Ti2 Eu3 114.01(18) . .
O1G Ti2 Eu3 107.37(16) . .
O1H Ti2 Eu3 80.67(15) . .
O1Q Ti2 Eu3 74.84(16) . .
O2F Ti2 Eu3 154.51(18) . .
Eu2 Ti2 Eu3 67.32(3) . .
O5 Ti3 O2 98.3(3) . .
O5 Ti3 O2A 94.0(2) . .
O2 Ti3 O2A 99.2(2) . .
O5 Ti3 O2B 171.1(2) . .
O2 Ti3 O2B 90.1(2) . .
O2A Ti3 O2B 87.6(3) . .
O5 Ti3 O2E 90.1(2) . .
O2 Ti3 O2E 97.3(2) . .
O2A Ti3 O2E 162.3(2) . .
O2B Ti3 O2E 85.8(2) . .
O5 Ti3 O1F 91.8(2) . .
O2 Ti3 O1F 169.8(3) . .
O2A Ti3 O1F 82.0(2) . .
O2B Ti3 O1F 79.7(2) . .
O2E Ti3 O1F 80.7(2) . .
O5 Ti3 Eu1 115.23(18) . .
O2 Ti3 Eu1 29.94(16) . .
O2A Ti3 Eu1 73.82(14) . .
O2B Ti3 Eu1 73.65(16) . .
O2E Ti3 Eu1 119.73(15) . .
O1F Ti3 Eu1 144.39(15) . .
O5 Ti3 Eu2 33.24(17) . .
O2 Ti3 Eu2 69.94(17) . .
O2A Ti3 Eu2 114.77(18) . .
O2B Ti3 Eu2 151.55(19) . .
O2E Ti3 Eu2 77.17(16) . .
O1F Ti3 Eu2 118.95(15) . .
Eu1 Ti3 Eu2 95.06(3) . .
O8 Ti4 O3 94.8(3) . .
O8 Ti4 O2I 93.1(3) . .
O3 Ti4 O2I 95.5(3) . .
O8 Ti4 O2R 95.7(3) . .
O3 Ti4 O2R 96.1(2) . .
O2I Ti4 O2R 164.8(2) . .
O8 Ti4 O1K 100.7(3) . .
O3 Ti4 O1K 164.5(2) . .
O2I Ti4 O1K 83.0(3) . .
O2R Ti4 O1K 83.2(2) . .
O8 Ti4 O1W 177.9(3) . .
O3 Ti4 O1W 86.4(2) . .
O2I Ti4 O1W 85.1(2) . .
O2R Ti4 O1W 85.8(2) . .
O1K Ti4 O1W 78.1(2) . .
O8 Ti4 Eu2 49.4(2) . .
O3 Ti4 Eu2 46.89(15) . .
O2I Ti4 Eu2 86.48(16) . .
O2R Ti4 Eu2 108.65(16) . .
O1K Ti4 Eu2 147.76(16) . .
O1W Ti4 Eu2 131.30(19) . .
O8 Ti4 Eu4 27.0(2) . .
O3 Ti4 Eu4 118.23(17) . .
O2I Ti4 Eu4 102.64(18) . .
O2R Ti4 Eu4 80.37(18) . .
O1K Ti4 Eu4 77.02(18) . .
O1W Ti4 Eu4 152.73(19) . .
Eu2 Ti4 Eu4 75.70(3) . .
O9 Ti5 O2M 101.4(3) . .
O9 Ti5 O2O 101.3(3) . .
O2M Ti5 O2O 91.7(3) . .
O9 Ti5 O2P 95.5(3) . .
O2M Ti5 O2P 162.4(3) . .
O2O Ti5 O2P 89.5(3) . .
O9 Ti5 O2N 99.8(3) . .
O2M Ti5 O2N 83.9(3) . .
O2O Ti5 O2N 158.8(3) . .
O2P Ti5 O2N 88.7(3) . .
O9 Ti5 O1 178.2(3) . .
O2M Ti5 O1 80.0(3) . .
O2O Ti5 O1 77.6(3) . .
O2P Ti5 O1 83.1(3) . .
O2N Ti5 O1 81.3(2) . .
O9 Ti5 Eu4 33.73(17) . .
O2M Ti5 Eu4 77.7(2) . .
O2O Ti5 Eu4 78.42(19) . .
O2P Ti5 Eu4 119.6(2) . .
O2N Ti5 Eu4 120.43(16) . .
O1 Ti5 Eu4 146.55(16) . .
O9 Ti5 Eu3 28.81(17) . .
O2M Ti5 Eu3 118.19(19) . .
O2O Ti5 Eu3 121.1(2) . .
O2P Ti5 Eu3 75.61(19) . .
O2N Ti5 Eu3 78.77(18) . .
O1 Ti5 Eu3 150.97(16) . .
Eu4 Ti5 Eu3 62.48(3) . .
C1 O1 C4 105.8(6) . .
C1 O1 Ti5 128.5(5) . .
C4 O1 Ti5 123.8(4) . .
Ti3 O2 Ti1 132.3(3) . .
Ti3 O2 Eu1 128.6(3) . .
Ti1 O2 Eu1 96.23(19) . .
Ti4 O3 Ti1 143.5(3) . .
Ti4 O3 Eu2 99.2(2) . .
Ti1 O3 Eu2 113.2(2) . .
Ti2 O4 Eu3 136.7(3) . .
Ti2 O4 Eu2 106.7(2) . .
Eu3 O4 Eu2 115.5(2) . .
Ti3 O5 Ti2 140.0(3) . .
Ti3 O5 Eu2 124.6(3) . .
Ti2 O5 Eu2 95.0(2) . .
Ti1 O6 Eu1 106.0(2) . .
Ti1 O6 Eu1 130.4(3) . 2_666
Eu1 O6 Eu1 108.52(19) . 2_666
Ti4 O8 Eu4 133.5(3) . .
Ti4 O8 Eu2 99.6(3) . .
Eu4 O8 Eu2 125.2(2) . .
Ti5 O9 Eu3 131.3(3) . .
Ti5 O9 Eu4 124.3(3) . .
Eu3 O9 Eu4 104.27(19) . .
C11A O1A Eu1 142.0(5) . .
C11A O2A Ti3 138.5(4) . .
C11B O1B Eu1 142.4(4) . .
C11B O2B Ti3 140.8(5) . .
C11C O1C Eu1 142.6(5) . .
C11C O2C Ti1 130.8(4) . 2_666
C11D O1D Ti1 134.0(5) . .
C11D O2D Eu1 141.0(6) . 2_666
C11E O1E Ti1 120.3(4) . .
C11E O1E Eu2 124.8(4) . .
Ti1 O1E Eu2 101.2(2) . .
C11E O2E Ti3 121.2(5) . .
C11F O1F Ti3 124.8(5) . .
C11F O2F Ti2 132.6(5) . .
C11G O1G Ti2 125.2(4) . .
C11G O2G Eu2 134.4(4) . .
C11H O1H Ti2 128.2(4) . .
C11H O2H Eu3 145.4(5) . .
C11I O1I Eu2 134.9(4) . .
C11I O2I Ti4 122.4(5) . .
C11J O1J Eu2 125.2(4) . .
C11J O2J Eu3 121.9(4) . .
C11J O2J Eu4 127.7(4) . .
Eu3 O2J Eu4 104.31(17) . .
C11K O1K Ti4 130.5(5) . .
C11K O2K Eu4 135.7(5) . .
C11L O1L Eu3 129.0(5) . .
C11L O1L Eu2 125.4(5) . .
Eu3 O1L Eu2 103.26(18) . .
C11L O2L Eu4 117.5(4) . .
C11M O1M Eu4 130.7(4) . .
C11M O2M Ti5 122.5(5) . .
C11N O1N Eu3 142.8(5) . .
C11N O2N Ti5 129.8(5) . .
C11O O1O Eu4 132.9(5) . .
C11O O2O Ti5 127.4(5) . .
C11P O1P Eu3 135.5(5) . .
C11P O2P Ti5 130.0(5) . .
C11Q O1Q Ti2 131.4(5) . .
C11Q O2Q Eu3 139.1(4) . .
C1R O1R Eu4 143.2(6) . .
C1R O2R Ti4 128.4(4) . .
C11S O2S H2S 109.5 . .
O1 C1 C2 107.6(7) . .
O1 C1 H1A 110.2 . .
C2 C1 H1A 110.2 . .
O1 C1 H1B 110.2 . .
C2 C1 H1B 110.2 . .
H1A C1 H1B 108.5 . .
C3 C2 C1 98.9(7) . .
C3 C2 H2A 112.0 . .
C1 C2 H2A 112.0 . .
C3 C2 H2B 112.0 . .
C1 C2 H2B 112.0 . .
H2A C2 H2B 109.7 . .
C2 C3 C4 101.0(8) . .
C2 C3 H3A 111.6 . .
C4 C3 H3A 111.6 . .
C2 C3 H3B 111.6 . .
C4 C3 H3B 111.6 . .
H3A C3 H3B 109.4 . .
O1 C4 C3 108.8(7) . .
O1 C4 H4A 109.9 . .
C3 C4 H4A 109.9 . .
O1 C4 H4B 109.9 . .
C3 C4 H4B 109.9 . .
H4A C4 H4B 108.3 . .
C4A C1A H1A1 109.5 . .
C4A C1A H1A2 109.5 . .
H1A1 C1A H1A2 109.5 . .
C4A C1A H1A3 109.5 . .
H1A1 C1A H1A3 109.5 . .
H1A2 C1A H1A3 109.5 . .
C4A C2A H2A1 109.5 . .
C4A C2A H2A2 109.5 . .
H2A1 C2A H2A2 109.5 . .
C4A C2A H2A3 109.5 . .
H2A1 C2A H2A3 109.5 . .
H2A2 C2A H2A3 109.5 . .
C4A C3A H3A1 109.5 . .
C4A C3A H3A2 109.5 . .
H3A1 C3A H3A2 109.5 . .
C4A C3A H3A3 109.5 . .
H3A1 C3A H3A3 109.5 . .
H3A2 C3A H3A3 109.5 . .
C5A C4A C1A 112.3(5) . .
C5A C4A C3A 111.1(4) . .
C1A C4A C3A 111.5(6) . .
C5A C4A C2A 104.9(4) . .
C1A C4A C2A 106.8(5) . .
C3A C4A C2A 109.8(5) . .
C6A C5A C10A 117.0(4) . .
C6A C5A C4A 121.6(4) . .
C10A C5A C4A 121.4(3) . .
C7A C6A C5A 120.9(6) . .
C7A C6A H6A 119.5 . .
C5A C6A H6A 119.5 . .
C6A C7A C8A 122.5(5) . .
C6A C7A H7A 118.8 . .
C8A C7A H7A 118.8 . .
C9A C8A C7A 116.7(5) . .
C9A C8A C11A 122.4(5) . .
C7A C8A C11A 120.9(5) . .
C8A C9A C10A 120.7(6) . .
C8A C9A H9A 119.7 . .
C10A C9A H9A 119.7 . .
C9A C10A C5A 122.2(5) . .
C9A C10A H10A 118.9 . .
C5A C10A H10A 118.9 . .
O2A C11A O1A 122.8(6) . .
O2A C11A C8A 116.9(5) . .
O1A C11A C8A 117.5(5) . .
C4B C1B H1B1 109.5 . .
C4B C1B H1B2 109.5 . .
H1B1 C1B H1B2 109.5 . .
C4B C1B H1B3 109.5 . .
H1B1 C1B H1B3 109.5 . .
H1B2 C1B H1B3 109.5 . .
C4B C2B H2B1 109.5 . .
C4B C2B H2B2 109.5 . .
H2B1 C2B H2B2 109.5 . .
C4B C2B H2B3 109.5 . .
H2B1 C2B H2B3 109.5 . .
H2B2 C2B H2B3 109.5 . .
C4B C3B H3B1 109.5 . .
C4B C3B H3B2 109.5 . .
H3B1 C3B H3B2 109.5 . .
C4B C3B H3B3 109.5 . .
H3B1 C3B H3B3 109.5 . .
H3B2 C3B H3B3 109.5 . .
C5B C4B C2B 113.9(5) . .
C5B C4B C1B 107.9(5) . .
C2B C4B C1B 109.1(6) . .
C5B C4B C3B 108.7(5) . .
C2B C4B C3B 105.8(6) . .
C1B C4B C3B 111.5(6) . .
C10B C5B C6B 119.3(4) . .
C10B C5B C4B 120.3(3) . .
C6B C5B C4B 120.4(3) . .
C7B C6B C5B 119.3(5) . .
C7B C6B H6B 120.3 . .
C5B C6B H6B 120.3 . .
C6B C7B C8B 121.8(5) . .
C6B C7B H7B 119.1 . .
C8B C7B H7B 119.1 . .
C9B C8B C7B 117.6(5) . .
C9B C8B C11B 121.9(5) . .
C7B C8B C11B 120.5(5) . .
C8B C9B C10B 121.9(5) . .
C8B C9B H9B 119.0 . .
C10B C9B H9B 119.0 . .
C5B C10B C9B 120.1(5) . .
C5B C10B H10B 119.9 . .
C9B C10B H10B 119.9 . .
O1B C11B O2B 118.4(6) . .
O1B C11B C8B 128.2(5) . .
O2B C11B C8B 113.1(5) . .
C4C C1C H1C1 109.5 . .
C4C C1C H1C2 109.5 . .
H1C1 C1C H1C2 109.5 . .
C4C C1C H1C3 109.5 . .
H1C1 C1C H1C3 109.5 . .
H1C2 C1C H1C3 109.5 . .
C4C C2C H2C1 109.5 . .
C4C C2C H2C2 109.5 . .
H2C1 C2C H2C2 109.5 . .
C4C C2C H2C3 109.5 . .
H2C1 C2C H2C3 109.5 . .
H2C2 C2C H2C3 109.5 . .
C4C C3C H3C1 109.5 . .
C4C C3C H3C2 109.5 . .
H3C1 C3C H3C2 109.5 . .
C4C C3C H3C3 109.5 . .
H3C1 C3C H3C3 109.5 . .
H3C2 C3C H3C3 109.5 . .
C5C C4C C3C 112.3(5) . .
C5C C4C C2C 109.9(6) . .
C3C C4C C2C 110.6(6) . .
C5C C4C C1C 107.4(4) . .
C3C C4C C1C 106.8(6) . .
C2C C4C C1C 109.7(6) . .
C10C C5C C6C 117.7(4) . .
C10C C5C C4C 122.8(3) . .
C6C C5C C4C 119.5(4) . .
C5C C6C C7C 122.4(6) . .
C5C C6C H6C 118.8 . .
C7C C6C H6C 118.8 . .
C8C C7C C6C 120.1(5) . .
C8C C7C H7C 120.0 . .
C6C C7C H7C 120.0 . .
C7C C8C C9C 117.8(5) . .
C7C C8C C11C 120.9(4) . .
C9C C8C C11C 121.3(5) . .
C8C C9C C10C 121.6(6) . .
C8C C9C H9C 119.2 . .
C10C C9C H9C 119.2 . .
C5C C10C C9C 120.4(5) . .
C5C C10C H10C 119.8 . .
C9C C10C H10C 119.8 . .
O2C C11C O1C 125.4(6) . .
O2C C11C C8C 118.7(5) . .
O1C C11C C8C 115.9(6) . .
C4D C1D H1D1 109.5 . .
C4D C1D H1D2 109.5 . .
H1D1 C1D H1D2 109.5 . .
C4D C1D H1D3 109.5 . .
H1D1 C1D H1D3 109.5 . .
H1D2 C1D H1D3 109.5 . .
C4D C2D H2D1 109.5 . .
C4D C2D H2D2 109.5 . .
H2D1 C2D H2D2 109.5 . .
C4D C2D H2D3 109.5 . .
H2D1 C2D H2D3 109.5 . .
H2D2 C2D H2D3 109.5 . .
C4D C3D H3D1 109.5 . .
C4D C3D H3D2 109.5 . .
H3D1 C3D H3D2 109.5 . .
C4D C3D H3D3 109.5 . .
H3D1 C3D H3D3 109.5 . .
H3D2 C3D H3D3 109.5 . .
C5D C4D C2D 114.1(6) . .
C5D C4D C3D 111.1(5) . .
C2D C4D C3D 109.6(5) . .
C5D C4D C1D 106.5(4) . .
C2D C4D C1D 108.1(6) . .
C3D C4D C1D 107.2(6) . .
C10D C5D C6D 118.8(4) . .
C10D C5D C4D 119.6(4) . .
C6D C5D C4D 121.6(3) . .
C7D C6D C5D 119.5(5) . .
C7D C6D H6D 120.3 . .
C5D C6D H6D 120.3 . .
C6D C7D C8D 121.0(6) . .
C6D C7D H7D 119.5 . .
C8D C7D H7D 119.5 . .
C9D C8D C7D 119.9(5) . .
C9D C8D C11D 120.7(5) . .
C7D C8D C11D 119.4(5) . .
C8D C9D C10D 118.9(5) . .
C8D C9D H9D 120.6 . .
C10D C9D H9D 120.6 . .
C5D C10D C9D 121.9(6) . .
C5D C10D H10D 119.0 . .
C9D C10D H10D 119.0 . .
O2D C11D O1D 125.1(6) . .
O2D C11D C8D 118.2(6) . .
O1D C11D C8D 114.8(5) . .
C4E C1E H1E1 109.5 . .
C4E C1E H1E2 109.5 . .
H1E1 C1E H1E2 109.5 . .
C4E C1E H1E3 109.5 . .
H1E1 C1E H1E3 109.5 . .
H1E2 C1E H1E3 109.5 . .
C4E C2E H2E1 109.5 . .
C4E C2E H2E2 109.5 . .
H2E1 C2E H2E2 109.5 . .
C4E C2E H2E3 109.5 . .
H2E1 C2E H2E3 109.5 . .
H2E2 C2E H2E3 109.5 . .
C4E C3E H3E1 109.5 . .
C4E C3E H3E2 109.5 . .
H3E1 C3E H3E2 109.5 . .
C4E C3E H3E3 109.5 . .
H3E1 C3E H3E3 109.5 . .
H3E2 C3E H3E3 109.5 . .
C5E C4E C2E 113.2(6) . .
C5E C4E C3E 110.7(5) . .
C2E C4E C3E 108.5(5) . .
C5E C4E C1E 108.8(5) . .
C2E C4E C1E 109.8(7) . .
C3E C4E C1E 105.5(7) . .
C6E C5E C10E 116.9(5) . .
C6E C5E C4E 121.3(3) . .
C10E C5E C4E 121.8(4) . .
C5E C6E C7E 122.4(5) . .
C5E C6E H6E 118.8 . .
C7E C6E H6E 118.8 . .
C6E C7E C8E 120.0(6) . .
C6E C7E H7E 120.0 . .
C8E C7E H7E 120.0 . .
C7E C8E C9E 119.0(5) . .
C7E C8E C11E 120.3(5) . .
C9E C8E C11E 120.8(5) . .
C10E C9E C8E 119.6(6) . .
C10E C9E H9E 120.2 . .
C8E C9E H9E 120.2 . .
C5E C10E C9E 122.2(6) . .
C5E C10E H10E 118.9 . .
C9E C10E H10E 118.9 . .
O2E C11E O1E 124.0(6) . .
O2E C11E C8E 120.2(6) . .
O1E C11E C8E 115.7(5) . .
C4F C1F H1F1 109.5 . .
C4F C1F H1F2 109.5 . .
H1F1 C1F H1F2 109.5 . .
C4F C1F H1F3 109.5 . .
H1F1 C1F H1F3 109.5 . .
H1F2 C1F H1F3 109.5 . .
C4F C2F H2F1 109.5 . .
C4F C2F H2F2 109.5 . .
H2F1 C2F H2F2 109.5 . .
C4F C2F H2F3 109.5 . .
H2F1 C2F H2F3 109.5 . .
H2F2 C2F H2F3 109.5 . .
C4F C3F H3F1 109.5 . .
C4F C3F H3F2 109.5 . .
H3F1 C3F H3F2 109.5 . .
C4F C3F H3F3 109.5 . .
H3F1 C3F H3F3 109.5 . .
H3F2 C3F H3F3 109.5 . .
C5F C4F C2F 110.7(5) . .
C5F C4F C3F 113.2(6) . .
C2F C4F C3F 110.9(6) . .
C5F C4F C1F 107.8(5) . .
C2F C4F C1F 108.7(6) . .
C3F C4F C1F 105.3(6) . .
C10F C5F C6F 116.4(5) . .
C10F C5F C4F 123.4(5) . .
C6F C5F C4F 120.3(5) . .
C7F C6F C5F 122.4(6) . .
C7F C6F H6F 118.8 . .
C5F C6F H6F 118.8 . .
C6F C7F C8F 121.2(6) . .
C6F C7F H7F 119.4 . .
C8F C7F H7F 119.4 . .
C9F C8F C7F 117.2(5) . .
C9F C8F C11F 123.1(5) . .
C7F C8F C11F 119.7(5) . .
C8F C9F C10F 121.6(6) . .
C8F C9F H9F 119.2 . .
C10F C9F H9F 119.2 . .
C5F C10F C9F 121.3(6) . .
C5F C10F H10F 119.4 . .
C9F C10F H10F 119.4 . .
O2F C11F O1F 128.4(6) . .
O2F C11F C8F 111.2(6) . .
O1F C11F C8F 117.4(5) . .
C4G C1G H1G1 109.5 . .
C4G C1G H1G2 109.5 . .
H1G1 C1G H1G2 109.5 . .
C4G C1G H1G3 109.5 . .
H1G1 C1G H1G3 109.5 . .
H1G2 C1G H1G3 109.5 . .
C4G C2G H2G1 109.5 . .
C4G C2G H2G2 109.5 . .
H2G1 C2G H2G2 109.5 . .
C4G C2G H2G3 109.5 . .
H2G1 C2G H2G3 109.5 . .
H2G2 C2G H2G3 109.5 . .
C4G C3G H3G1 109.5 . .
C4G C3G H3G2 109.5 . .
H3G1 C3G H3G2 109.5 . .
C4G C3G H3G3 109.5 . .
H3G1 C3G H3G3 109.5 . .
H3G2 C3G H3G3 109.5 . .
C5G C4G C3G 110.2(4) . .
C5G C4G C1G 108.9(6) . .
C3G C4G C1G 107.6(7) . .
C5G C4G C2G 111.4(4) . .
C3G C4G C2G 109.2(6) . .
C1G C4G C2G 109.5(6) . .
C6G C5G C10G 116.6(4) . .
C6G C5G C4G 123.0(3) . .
C10G C5G C4G 120.4(3) . .
C7G C6G C5G 121.9(5) . .
C7G C6G H6G 119.0 . .
C5G C6G H6G 119.0 . .
C6G C7G C8G 121.4(5) . .
C6G C7G H7G 119.3 . .
C8G C7G H7G 119.3 . .
C9G C8G C7G 116.7(5) . .
C9G C8G C11G 119.9(5) . .
C7G C8G C11G 123.4(5) . .
C10G C9G C8G 121.9(6) . .
C10G C9G H9G 119.0 . .
C8G C9G H9G 119.0 . .
C9G C10G C5G 121.4(6) . .
C9G C10G H10G 119.3 . .
C5G C10G H10G 119.3 . .
O2G C11G O1G 127.1(5) . .
O2G C11G C8G 114.6(5) . .
O1G C11G C8G 118.1(5) . .
C4H C1H H1H1 109.5 . .
C4H C1H H1H2 109.5 . .
H1H1 C1H H1H2 109.5 . .
C4H C1H H1H3 109.5 . .
H1H1 C1H H1H3 109.5 . .
H1H2 C1H H1H3 109.5 . .
C4H C2H H2H1 109.5 . .
C4H C2H H2H2 109.5 . .
H2H1 C2H H2H2 109.5 . .
C4H C2H H2H3 109.5 . .
H2H1 C2H H2H3 109.5 . .
H2H2 C2H H2H3 109.5 . .
C4H C3H H3H1 109.5 . .
C4H C3H H3H2 109.5 . .
H3H1 C3H H3H2 109.5 . .
C4H C3H H3H3 109.5 . .
H3H1 C3H H3H3 109.5 . .
H3H2 C3H H3H3 109.5 . .
C5H C4H C2H 112.6(5) . .
C5H C4H C1H 111.2(4) . .
C2H C4H C1H 107.8(5) . .
C5H C4H C3H 105.9(5) . .
C2H C4H C3H 110.5(6) . .
C1H C4H C3H 108.8(6) . .
C10H C5H C6H 117.4(4) . .
C10H C5H C4H 122.0(3) . .
C6H C5H C4H 120.5(4) . .
C7H C6H C5H 122.1(5) . .
C7H C6H H6H 118.9 . .
C5H C6H H6H 118.9 . .
C6H C7H C8H 120.0(5) . .
C6H C7H H7H 120.0 . .
C8H C7H H7H 120.0 . .
C9H C8H C7H 117.9(5) . .
C9H C8H C11H 121.8(5) . .
C7H C8H C11H 120.2(4) . .
C10H C9H C8H 121.4(5) . .
C10H C9H H9H 119.3 . .
C8H C9H H9H 119.3 . .
C9H C10H C5H 121.0(5) . .
C9H C10H H10H 119.5 . .
C5H C10H H10H 119.5 . .
O2H C11H O1H 124.0(5) . .
O2H C11H C8H 117.8(6) . .
O1H C11H C8H 117.3(5) . .
C4I C1I H1I1 109.5 . .
C4I C1I H1I2 109.5 . .
H1I1 C1I H1I2 109.5 . .
C4I C1I H1I3 109.5 . .
H1I1 C1I H1I3 109.5 . .
H1I2 C1I H1I3 109.5 . .
C4I C2I H2I1 109.5 . .
C4I C2I H2I2 109.5 . .
H2I1 C2I H2I2 109.5 . .
C4I C2I H2I3 109.5 . .
H2I1 C2I H2I3 109.5 . .
H2I2 C2I H2I3 109.5 . .
C4I C3I H3I1 109.5 . .
C4I C3I H3I2 109.5 . .
H3I1 C3I H3I2 109.5 . .
C4I C3I H3I3 109.5 . .
H3I1 C3I H3I3 109.5 . .
H3I2 C3I H3I3 109.5 . .
C5I C4I C2I 107.4(5) . .
C5I C4I C1I 110.5(5) . .
C2I C4I C1I 111.8(6) . .
C5I C4I C3I 109.7(4) . .
C2I C4I C3I 110.3(6) . .
C1I C4I C3I 107.2(7) . .
C6I C5I C10I 117.3(4) . .
C6I C5I C4I 121.6(3) . .
C10I C5I C4I 121.1(3) . .
C7I C6I C5I 122.3(5) . .
C7I C6I H6I 118.8 . .
C5I C6I H6I 118.9 . .
C8I C7I C6I 120.8(5) . .
C8I C7I H7I 119.6 . .
C6I C7I H7I 119.6 . .
C7I C8I C9I 117.4(5) . .
C7I C8I C11I 121.9(5) . .
C9I C8I C11I 120.7(5) . .
C8I C9I C10I 121.8(6) . .
C8I C9I H9I 119.1 . .
C10I C9I H9I 119.1 . .
C5I C10I C9I 120.3(5) . .
C5I C10I H10I 119.8 . .
C9I C10I H10I 119.8 . .
O2I C11I O1I 128.4(6) . .
O2I C11I C8I 113.5(5) . .
O1I C11I C8I 117.7(5) . .
C4J C1J H1J1 109.5 . .
C4J C1J H1J2 109.5 . .
H1J1 C1J H1J2 109.5 . .
C4J C1J H1J3 109.5 . .
H1J1 C1J H1J3 109.5 . .
H1J2 C1J H1J3 109.5 . .
C4J C2J H2J1 109.5 . .
C4J C2J H2J2 109.5 . .
H2J1 C2J H2J2 109.5 . .
C4J C2J H2J3 109.5 . .
H2J1 C2J H2J3 109.5 . .
H2J2 C2J H2J3 109.5 . .
C4J C3J H3J1 109.5 . .
C4J C3J H3J2 109.5 . .
H3J1 C3J H3J2 109.5 . .
C4J C3J H3J3 109.5 . .
H3J1 C3J H3J3 109.5 . .
H3J2 C3J H3J3 109.5 . .
C5J C4J C1J 111.7(4) . .
C5J C4J C3J 112.4(5) . .
C1J C4J C3J 110.9(6) . .
C5J C4J C2J 105.4(4) . .
C1J C4J C2J 109.9(6) . .
C3J C4J C2J 106.2(6) . .
C6J C5J C10J 119.4(5) . .
C6J C5J C4J 119.9(4) . .
C10J C5J C4J 120.8(4) . .
C5J C6J C7J 120.9(5) . .
C5J C6J H6J 119.6 . .
C7J C6J H6J 119.6 . .
C6J C7J C8J 121.0(6) . .
C6J C7J H7J 119.5 . .
C8J C7J H7J 119.5 . .
C9J C8J C7J 118.4(5) . .
C9J C8J C11J 120.8(5) . .
C7J C8J C11J 120.8(5) . .
C8J C9J C10J 121.3(5) . .
C8J C9J H9J 119.3 . .
C10J C9J H9J 119.3 . .
C9J C10J C5J 119.1(5) . .
C9J C10J H10J 120.5 . .
C5J C10J H10J 120.5 . .
O1J C11J O2J 120.9(5) . .
O1J C11J C8J 118.9(5) . .
O2J C11J C8J 119.8(6) . .
C4K C1K H1K1 109.5 . .
C4K C1K H1K2 109.5 . .
H1K1 C1K H1K2 109.5 . .
C4K C1K H1K3 109.5 . .
H1K1 C1K H1K3 109.5 . .
H1K2 C1K H1K3 109.5 . .
C4K C2K H2K1 109.5 . .
C4K C2K H2K2 109.5 . .
H2K1 C2K H2K2 109.5 . .
C4K C2K H2K3 109.5 . .
H2K1 C2K H2K3 109.5 . .
H2K2 C2K H2K3 109.5 . .
C4K C3K H3K1 109.5 . .
C4K C3K H3K2 109.5 . .
H3K1 C3K H3K2 109.5 . .
C4K C3K H3K3 109.5 . .
H3K1 C3K H3K3 109.5 . .
H3K2 C3K H3K3 109.5 . .
C5K C4K C2K 108.7(5) . .
C5K C4K C1K 113.8(5) . .
C2K C4K C1K 108.3(6) . .
C5K C4K C3K 107.2(4) . .
C2K C4K C3K 110.7(6) . .
C1K C4K C3K 108.1(6) . .
C6K C5K C10K 116.9(5) . .
C6K C5K C4K 123.3(5) . .
C10K C5K C4K 119.8(4) . .
C5K C6K C7K 122.1(6) . .
C5K C6K H6K 119.0 . .
C7K C6K H6K 119.0 . .
C8K C7K C6K 119.6(6) . .
C8K C7K H7K 120.2 . .
C6K C7K H7K 120.2 . .
C9K C8K C7K 119.2(5) . .
C9K C8K C11K 120.3(5) . .
C7K C8K C11K 120.5(5) . .
C10K C9K C8K 119.9(6) . .
C10K C9K H9K 120.0 . .
C8K C9K H9K 120.0 . .
C9K C10K C5K 122.3(5) . .
C9K C10K H10K 118.9 . .
C5K C10K H10K 118.9 . .
O2K C11K O1K 129.0(6) . .
O2K C11K C8K 115.6(6) . .
O1K C11K C8K 115.3(5) . .
C4L C1L H1L1 109.5 . .
C4L C1L H1L2 109.5 . .
H1L1 C1L H1L2 109.5 . .
C4L C1L H1L3 109.5 . .
H1L1 C1L H1L3 109.5 . .
H1L2 C1L H1L3 109.5 . .
C4L C2L H2L1 109.5 . .
C4L C2L H2L2 109.5 . .
H2L1 C2L H2L2 109.5 . .
C4L C2L H2L3 109.5 . .
H2L1 C2L H2L3 109.5 . .
H2L2 C2L H2L3 109.5 . .
C4L C3L H3L1 109.5 . .
C4L C3L H3L2 109.5 . .
H3L1 C3L H3L2 109.5 . .
C4L C3L H3L3 109.5 . .
H3L1 C3L H3L3 109.5 . .
H3L2 C3L H3L3 109.5 . .
C5L C4L C1L 110.0(6) . .
C5L C4L C3L 111.1(5) . .
C1L C4L C3L 110.2(6) . .
C5L C4L C2L 107.5(3) . .
C1L C4L C2L 110.7(7) . .
C3L C4L C2L 107.4(6) . .
C10L C5L C6L 120.1(4) . .
C10L C5L C4L 120.0(3) . .
C6L C5L C4L 119.8(3) . .
C5L C6L C7L 120.0(5) . .
C5L C6L H6L 120.0 . .
C7L C6L H6L 120.0 . .
C8L C7L C6L 120.1(5) . .
C8L C7L H7L 119.9 . .
C6L C7L H7L 119.9 . .
C9L C8L C7L 119.7(5) . .
C9L C8L C11L 120.7(5) . .
C7L C8L C11L 119.6(5) . .
C8L C9L C10L 119.6(6) . .
C8L C9L H9L 120.2 . .
C10L C9L H9L 120.2 . .
C5L C10L C9L 120.4(5) . .
C5L C10L H10L 119.8 . .
C9L C10L H10L 119.8 . .
O2L C11L O1L 123.3(5) . .
O2L C11L C8L 117.9(6) . .
O1L C11L C8L 118.8(6) . .
O2L C11L Eu4 42.2(3) . .
O1L C11L Eu4 81.1(3) . .
C8L C11L Eu4 160.0(4) . .
C4M C1M H1M1 109.5 . .
C4M C1M H1M2 109.5 . .
H1M1 C1M H1M2 109.5 . .
C4M C1M H1M3 109.5 . .
H1M1 C1M H1M3 109.5 . .
H1M2 C1M H1M3 109.5 . .
C4M C2M H2M1 109.5 . .
C4M C2M H2M2 109.5 . .
H2M1 C2M H2M2 109.5 . .
C4M C2M H2M3 109.5 . .
H2M1 C2M H2M3 109.5 . .
H2M2 C2M H2M3 109.5 . .
C4M C3M H3M1 109.5 . .
C4M C3M H3M2 109.5 . .
H3M1 C3M H3M2 109.5 . .
C4M C3M H3M3 109.5 . .
H3M1 C3M H3M3 109.5 . .
H3M2 C3M H3M3 109.5 . .
C5M C4M C3M 114.7(5) . .
C5M C4M C1M 110.2(5) . .
C3M C4M C1M 108.1(7) . .
C5M C4M C2M 107.0(5) . .
C3M C4M C2M 108.9(6) . .
C1M C4M C2M 107.7(6) . .
C10M C5M C6M 117.9(5) . .
C10M C5M C4M 122.4(3) . .
C6M C5M C4M 119.7(3) . .
C7M C6M C5M 119.8(5) . .
C7M C6M H6M 120.1 . .
C5M C6M H6M 120.1 . .
C8M C7M C6M 122.7(5) . .
C8M C7M H7M 118.6 . .
C6M C7M H7M 118.6 . .
C9M C8M C7M 117.1(5) . .
C9M C8M C11M 122.2(5) . .
C7M C8M C11M 120.7(4) . .
C8M C9M C10M 121.0(6) . .
C8M C9M H9M 119.5 . .
C10M C9M H9M 119.5 . .
C5M C10M C9M 121.5(5) . .
C5M C10M H10M 119.2 . .
C9M C10M H10M 119.2 . .
O2M C11M O1M 132.2(7) . .
O2M C11M C8M 113.3(6) . .
O1M C11M C8M 114.2(5) . .
C4N C1N H1N1 109.5 . .
C4N C1N H1N2 109.5 . .
H1N1 C1N H1N2 109.5 . .
C4N C1N H1N3 109.5 . .
H1N1 C1N H1N3 109.5 . .
H1N2 C1N H1N3 109.5 . .
C4N C2N H2N1 109.5 . .
C4N C2N H2N2 109.5 . .
H2N1 C2N H2N2 109.5 . .
C4N C2N H2N3 109.5 . .
H2N1 C2N H2N3 109.5 . .
H2N2 C2N H2N3 109.5 . .
C4N C3N H3N1 109.5 . .
C4N C3N H3N2 109.5 . .
H3N1 C3N H3N2 109.5 . .
C4N C3N H3N3 109.5 . .
H3N1 C3N H3N3 109.5 . .
H3N2 C3N H3N3 109.5 . .
C5N C4N C2N 111.4(5) . .
C5N C4N C3N 111.4(5) . .
C2N C4N C3N 107.9(5) . .
C5N C4N C1N 107.8(4) . .
C2N C4N C1N 109.8(6) . .
C3N C4N C1N 108.5(6) . .
C6N C5N C10N 118.2(4) . .
C6N C5N C4N 123.1(4) . .
C10N C5N C4N 118.7(4) . .
C5N C6N C7N 121.5(5) . .
C5N C6N H6N 119.2 . .
C7N C6N H6N 119.2 . .
C6N C7N C8N 119.7(5) . .
C6N C7N H7N 120.1 . .
C8N C7N H7N 120.1 . .
C9N C8N C7N 118.3(5) . .
C9N C8N C11N 120.3(5) . .
C7N C8N C11N 121.4(5) . .
C10N C9N C8N 121.5(6) . .
C10N C9N H9N 119.3 . .
C8N C9N H9N 119.3 . .
C9N C10N C5N 120.8(5) . .
C9N C10N H10N 119.6 . .
C5N C10N H10N 119.6 . .
O1N C11N O2N 124.7(6) . .
O1N C11N C8N 118.9(6) . .
O2N C11N C8N 116.0(6) . .
C4O C1O H1O1 109.5 . .
C4O C1O H1O2 109.5 . .
H1O1 C1O H1O2 109.5 . .
C4O C1O H1O3 109.5 . .
H1O1 C1O H1O3 109.5 . .
H1O2 C1O H1O3 109.5 . .
C4O C2O H2O1 109.5 . .
C4O C2O H2O2 109.5 . .
H2O1 C2O H2O2 109.5 . .
C4O C2O H2O3 109.5 . .
H2O1 C2O H2O3 109.5 . .
H2O2 C2O H2O3 109.5 . .
C4O C3O H3O1 109.5 . .
C4O C3O H3O2 109.5 . .
H3O1 C3O H3O2 109.5 . .
C4O C3O H3O3 109.5 . .
H3O1 C3O H3O3 109.5 . .
H3O2 C3O H3O3 109.5 . .
C5O C4O C1O 109.7(6) . .
C5O C4O C2O 110.5(5) . .
C1O C4O C2O 111.5(6) . .
C5O C4O C3O 107.4(4) . .
C1O C4O C3O 109.2(6) . .
C2O C4O C3O 108.4(7) . .
C10O C5O C6O 117.5(4) . .
C10O C5O C4O 121.1(5) . .
C6O C5O C4O 121.4(3) . .
C7O C6O C5O 121.0(4) . .
C7O C6O H6O 119.5 . .
C5O C6O H6O 119.5 . .
C6O C7O C8O 122.1(6) . .
C6O C7O H7O 118.9 . .
C8O C7O H7O 118.9 . .
C7O C8O C9O 116.5(5) . .
C7O C8O C11O 122.1(5) . .
C9O C8O C11O 121.4(5) . .
C10O C9O C8O 121.5(5) . .
C10O C9O H9O 119.3 . .
C8O C9O H9O 119.3 . .
C5O C10O C9O 121.4(6) . .
C5O C10O H10O 119.3 . .
C9O C10O H10O 119.3 . .
O1O C11O O2O 128.0(7) . .
O1O C11O C8O 117.7(6) . .
O2O C11O C8O 113.8(5) . .
C4P C1P H1P1 109.5 . .
C4P C1P H1P2 109.5 . .
H1P1 C1P H1P2 109.5 . .
C4P C1P H1P3 109.5 . .
H1P1 C1P H1P3 109.5 . .
H1P2 C1P H1P3 109.5 . .
C4P C2P H2P1 109.5 . .
C4P C2P H2P2 109.5 . .
H2P1 C2P H2P2 109.5 . .
C4P C2P H2P3 109.5 . .
H2P1 C2P H2P3 109.5 . .
H2P2 C2P H2P3 109.5 . .
C4P C3P H3P1 109.5 . .
C4P C3P H3P2 109.5 . .
H3P1 C3P H3P2 109.5 . .
C4P C3P H3P3 109.5 . .
H3P1 C3P H3P3 109.5 . .
H3P2 C3P H3P3 109.5 . .
C5P C4P C2P 110.8(5) . .
C5P C4P C1P 110.7(5) . .
C2P C4P C1P 110.0(6) . .
C5P C4P C3P 108.2(3) . .
C2P C4P C3P 109.2(7) . .
C1P C4P C3P 107.8(6) . .
C6P C5P C10P 119.1(4) . .
C6P C5P C4P 120.8(4) . .
C10P C5P C4P 120.1(4) . .
C5P C6P C7P 120.0(6) . .
C5P C6P H6P 120.0 . .
C7P C6P H6P 120.0 . .
C8P C7P C6P 120.4(6) . .
C8P C7P H7P 119.8 . .
C6P C7P H7P 119.8 . .
C9P C8P C7P 119.8(5) . .
C9P C8P C11P 120.2(5) . .
C7P C8P C11P 120.0(5) . .
C8P C9P C10P 119.3(6) . .
C8P C9P H9P 120.3 . .
C10P C9P H9P 120.4 . .
C9P C10P C5P 121.5(6) . .
C9P C10P H10P 119.3 . .
C5P C10P H10P 119.3 . .
O1P C11P O2P 128.8(6) . .
O1P C11P C8P 118.5(6) . .
O2P C11P C8P 112.5(6) . .
C4Q C1Q H1Q1 109.5 . .
C4Q C1Q H1Q2 109.5 . .
H1Q1 C1Q H1Q2 109.5 . .
C4Q C1Q H1Q3 109.5 . .
H1Q1 C1Q H1Q3 109.5 . .
H1Q2 C1Q H1Q3 109.5 . .
C4Q C2Q H2Q1 109.5 . .
C4Q C2Q H2Q2 109.5 . .
H2Q1 C2Q H2Q2 109.5 . .
C4Q C2Q H2Q3 109.5 . .
H2Q1 C2Q H2Q3 109.5 . .
H2Q2 C2Q H2Q3 109.5 . .
C4Q C3Q H3Q1 109.5 . .
C4Q C3Q H3Q2 109.5 . .
H3Q1 C3Q H3Q2 109.5 . .
C4Q C3Q H3Q3 109.5 . .
H3Q1 C3Q H3Q3 109.5 . .
H3Q2 C3Q H3Q3 109.5 . .
C5Q C4Q C1Q 112.3(5) . .
C5Q C4Q C3Q 111.6(5) . .
C1Q C4Q C3Q 110.1(7) . .
C5Q C4Q C2Q 105.0(4) . .
C1Q C4Q C2Q 113.5(8) . .
C3Q C4Q C2Q 104.0(6) . .
C6Q C5Q C10Q 118.6(4) . .
C6Q C5Q C4Q 127.8(4) . .
C10Q C5Q C4Q 113.7(5) . .
C5Q C6Q C7Q 120.1(5) . .
C5Q C6Q H6Q 120.0 . .
C7Q C6Q H6Q 120.0 . .
C8Q C7Q C6Q 121.2(6) . .
C8Q C7Q H7Q 119.4 . .
C6Q C7Q H7Q 119.4 . .
C7Q C8Q C9Q 117.1(5) . .
C7Q C8Q C11Q 125.3(6) . .
C9Q C8Q C11Q 117.6(5) . .
C10Q C9Q C8Q 122.4(6) . .
C10Q C9Q H9Q 118.8 . .
C8Q C9Q H9Q 118.8 . .
C9Q C10Q C5Q 120.6(6) . .
C9Q C10Q H10Q 119.7 . .
C5Q C10Q H10Q 119.7 . .
O2Q C11Q O1Q 125.9(6) . .
O2Q C11Q C8Q 115.2(5) . .
O1Q C11Q C8Q 113.5(6) . .
O1R C1R O2R 125.1(6) . .
O1R C1R C2R 116.7(8) . .
O2R C1R C2R 118.1(7) . .
C1R C2R H2R1 109.5 . .
C1R C2R H2R2 109.5 . .
H2R1 C2R H2R2 109.5 . .
C1R C2R H2R3 109.5 . .
H2R1 C2R H2R3 109.5 . .
H2R2 C2R H2R3 109.5 . .
C4S C1S H1S1 109.5 . .
C4S C1S H1S2 109.5 . .
H1S1 C1S H1S2 109.5 . .
C4S C1S H1S3 109.5 . .
H1S1 C1S H1S3 109.5 . .
H1S2 C1S H1S3 109.5 . .
C4S C2S H2S1 109.5 . .
C4S C2S H2S2 109.5 . .
H2S1 C2S H2S2 109.5 . .
C4S C2S H2S3 109.5 . .
H2S1 C2S H2S3 109.5 . .
H2S2 C2S H2S3 109.5 . .
C4S C3S H3S1 109.5 . .
C4S C3S H3S2 109.5 . .
H3S1 C3S H3S2 109.5 . .
C4S C3S H3S3 109.5 . .
H3S1 C3S H3S3 109.5 . .
H3S2 C3S H3S3 109.5 . .
C5S C4S C1S 109.2(5) . .
C5S C4S C2S 111.2(6) . .
C1S C4S C2S 110.3(6) . .
C5S C4S C3S 107.6(6) . .
C1S C4S C3S 110.5(7) . .
C2S C4S C3S 107.9(8) . .
C10S C5S C6S 120.5(5) . .
C10S C5S C4S 119.2(3) . .
C6S C5S C4S 120.4(4) . .
C5S C6S C7S 121.1(6) . .
C5S C6S H6S 119.4 . .
C7S C6S H6S 119.4 . .
C8S C7S C6S 118.1(5) . .
C8S C7S H7S 121.0 . .
C6S C7S H7S 121.0 . .
C7S C8S C9S 120.4(6) . .
C7S C8S C11S 121.2(5) . .
C9S C8S C11S 118.4(6) . .
C10S C9S C8S 121.4(7) . .
C10S C9S H9S 119.3 . .
C8S C9S H9S 119.3 . .
C9S C10S C5S 118.6(5) . .
C9S C10S H10S 120.7 . .
C5S C10S H10S 120.7 . .
O1S C11S O2S 123.0(11) . .
O1S C11S C8S 126.0(7) . .
O2S C11S C8S 109.7(10) . .

loop_
_geom_bond_atom_site_label_1
_geom_bond_atom_site_label_2
_geom_bond_distance
_geom_bond_site_symmetry_2
Eu1 O1C 2.333(7) .
Eu1 O1A 2.341(6) .
Eu1 O2D 2.360(7) 2_666
Eu1 O6 2.382(5) .
Eu1 O2W 2.426(7) .
Eu1 O1B 2.441(7) .
Eu1 O6 2.448(5) 2_666
Eu1 O2 2.469(4) .
Eu1 Ti1 3.3076(15) .
Eu1 Ti1 3.8041(14) 2_666
Eu1 Ti3 3.8673(14) .
Eu1 Eu1 3.9205(11) 2_666
Eu2 O1I 2.353(6) .
Eu2 O2G 2.394(5) .
Eu2 O4 2.400(5) .
Eu2 O3 2.435(5) .
Eu2 O1J 2.462(5) .
Eu2 O1E 2.514(6) .
Eu2 O8 2.536(6) .
Eu2 O1L 2.547(5) .
Eu2 O5 2.598(5) .
Eu2 Ti4 3.2916(16) .
Eu2 Ti2 3.3588(15) .
Eu2 Ti1 3.6345(16) .
Eu3 O4 2.280(6) .
Eu3 O2Q 2.307(6) .
Eu3 O1N 2.387(6) .
Eu3 O1P 2.403(5) .
Eu3 O2H 2.404(5) .
Eu3 O9 2.422(5) .
Eu3 O2J 2.458(5) .
Eu3 O1L 2.502(6) .
Eu3 Ti2 3.7586(16) .
Eu3 Ti5 3.7744(19) .
Eu3 Eu4 3.9129(8) .
Eu4 O8 2.322(6) .
Eu4 O2K 2.367(6) .
Eu4 O2L 2.384(6) .
Eu4 O1O 2.400(6) .
Eu4 O1R 2.415(6) .
Eu4 O1M 2.465(7) .
Eu4 O2J 2.497(5) .
Eu4 O9 2.534(5) .
Eu4 C11L 3.147(5) .
Eu4 Ti4 3.7174(19) .
Eu4 Ti5 3.7701(19) .
Ti1 O6 1.729(5) .
Ti1 O3 1.905(6) .
Ti1 O2 1.950(5) .
Ti1 O1D 2.021(7) .
Ti1 O2C 2.028(6) 2_666
Ti1 O1E 2.182(5) .
Ti1 Eu1 3.8041(14) 2_666
Ti2 O4 1.759(6) .
Ti2 O5 1.914(5) .
Ti2 O1G 1.997(6) .
Ti2 O1H 2.016(6) .
Ti2 O1Q 2.098(6) .
Ti2 O2F 2.112(6) .
Ti3 O5 1.790(6) .
Ti3 O2 1.812(5) .
Ti3 O2A 1.973(6) .
Ti3 O2B 2.036(6) .
Ti3 O2E 2.068(6) .
Ti3 O1F 2.099(5) .
Ti4 O8 1.716(6) .
Ti4 O3 1.859(6) .
Ti4 O2I 2.035(6) .
Ti4 O2R 2.037(6) .
Ti4 O1K 2.052(6) .
Ti4 O1W 2.202(6) .
Ti5 O9 1.708(5) .
Ti5 O2M 1.946(7) .
Ti5 O2O 1.957(7) .
Ti5 O2P 1.992(6) .
Ti5 O2N 2.034(7) .
Ti5 O1 2.201(6) .
O1 C1 1.415(7) .
O1 C4 1.435(7) .
O6 Eu1 2.448(5) 2_666
O1A C11A 1.272(7) .
O2A C11A 1.253(7) .
O1B C11B 1.258(7) .
O2B C11B 1.264(7) .
O1C C11C 1.255(7) .
O2C C11C 1.239(7) .
O2C Ti1 2.028(6) 2_666
O1D C11D 1.280(8) .
O2D C11D 1.275(8) .
O2D Eu1 2.360(7) 2_666
O1E C11E 1.297(8) .
O2E C11E 1.231(8) .
O1F C11F 1.258(8) .
O2F C11F 1.231(8) .
O1G C11G 1.298(8) .
O2G C11G 1.244(8) .
O1H C11H 1.282(8) .
O2H C11H 1.248(7) .
O1I C11I 1.261(7) .
O2I C11I 1.240(7) .
O1J C11J 1.263(8) .
O2J C11J 1.272(7) .
O1K C11K 1.262(8) .
O2K C11K 1.249(8) .
O1L C11L 1.280(8) .
O2L C11L 1.229(8) .
O1M C11M 1.275(8) .
O2M C11M 1.235(7) .
O1N C11N 1.239(8) .
O2N C11N 1.244(8) .
O1O C11O 1.240(7) .
O2O C11O 1.240(8) .
O1P C11P 1.238(8) .
O2P C11P 1.248(9) .
O1Q C11Q 1.286(8) .
O2Q C11Q 1.235(8) .
O1R C1R 1.231(8) .
O2R C1R 1.287(9) .
O1S C11S 1.262(8) .
O2S C11S 1.315(8) .
O2S H2S 0.8400 .
C1 C2 1.538(8) .
C1 H1A 0.9900 .
C1 H1B 0.9900 .
C2 C3 1.515(8) .
C2 H2A 0.9900 .
C2 H2B 0.9900 .
C3 C4 1.535(8) .
C3 H3A 0.9900 .
C3 H3B 0.9900 .
C4 H4A 0.9900 .
C4 H4B 0.9900 .
C1A C4A 1.528(7) .
C1A H1A1 0.9800 .
C1A H1A2 0.9800 .
C1A H1A3 0.9800 .
C2A C4A 1.560(6) .
C2A H2A1 0.9800 .
C2A H2A2 0.9800 .
C2A H2A3 0.9800 .
C3A C4A 1.529(6) .
C3A H3A1 0.9800 .
C3A H3A2 0.9800 .
C3A H3A3 0.9800 .
C4A C5A 1.526(5) .
C5A C6A 1.379(5) .
C5A C10A 1.387(6) .
C6A C7A 1.377(7) .
C6A H6A 0.9500 .
C7A C8A 1.390(6) .
C7A H7A 0.9500 .
C8A C9A 1.383(6) .
C8A C11A 1.509(6) .
C9A C10A 1.386(7) .
C9A H9A 0.9500 .
C10A H10A 0.9500 .
C1B C4B 1.542(6) .
C1B H1B1 0.9800 .
C1B H1B2 0.9800 .
C1B H1B3 0.9800 .
C2B C4B 1.540(7) .
C2B H2B1 0.9800 .
C2B H2B2 0.9800 .
C2B H2B3 0.9800 .
C3B C4B 1.548(7) .
C3B H3B1 0.9800 .
C3B H3B2 0.9800 .
C3B H3B3 0.9800 .
C4B C5B 1.514(5) .
C5B C10B 1.386(5) .
C5B C6B 1.395(5) .
C6B C7B 1.385(7) .
C6B H6B 0.9500 .
C7B C8B 1.401(6) .
C7B H7B 0.9500 .
C8B C9B 1.370(6) .
C8B C11B 1.506(7) .
C9B C10B 1.388(7) .
C9B H9B 0.9500 .
C10B H10B 0.9500 .
C1C C4C 1.547(7) .
C1C H1C1 0.9800 .
C1C H1C2 0.9800 .
C1C H1C3 0.9800 .
C2C C4C 1.533(7) .
C2C H2C1 0.9800 .
C2C H2C2 0.9800 .
C2C H2C3 0.9800 .
C3C C4C 1.529(6) .
C3C H3C1 0.9800 .
C3C H3C2 0.9800 .
C3C H3C3 0.9800 .
C4C C5C 1.517(6) .
C5C C10C 1.382(6) .
C5C C6C 1.383(5) .
C6C C7C 1.387(7) .
C6C H6C 0.9500 .
C7C C8C 1.386(6) .
C7C H7C 0.9500 .
C8C C9C 1.390(6) .
C8C C11C 1.505(7) .
C9C C10C 1.394(7) .
C9C H9C 0.9500 .
C10C H10C 0.9500 .
C1D C4D 1.569(6) .
C1D H1D1 0.9800 .
C1D H1D2 0.9800 .
C1D H1D3 0.9800 .
C2D C4D 1.531(7) .
C2D H2D1 0.9800 .
C2D H2D2 0.9800 .
C2D H2D3 0.9800 .
C3D C4D 1.538(7) .
C3D H3D1 0.9800 .
C3D H3D2 0.9800 .
C3D H3D3 0.9800 .
C4D C5D 1.516(5) .
C5D C10D 1.387(6) .
C5D C6D 1.389(6) .
C6D C7D 1.387(7) .
C6D H6D 0.9500 .
C7D C8D 1.391(6) .
C7D H7D 0.9500 .
C8D C9D 1.374(7) .
C8D C11D 1.508(7) .
C9D C10D 1.389(7) .
C9D H9D 0.9500 .
C10D H10D 0.9500 .
C1E C4E 1.547(6) .
C1E H1E1 0.9800 .
C1E H1E2 0.9800 .
C1E H1E3 0.9800 .
C2E C4E 1.538(6) .
C2E H2E1 0.9800 .
C2E H2E2 0.9800 .
C2E H2E3 0.9800 .
C3E C4E 1.544(7) .
C3E H3E1 0.9800 .
C3E H3E2 0.9800 .
C3E H3E3 0.9800 .
C4E C5E 1.515(6) .
C5E C6E 1.374(6) .
C5E C10E 1.380(6) .
C6E C7E 1.376(6) .
C6E H6E 0.9500 .
C7E C8E 1.377(7) .
C7E H7E 0.9500 .
C8E C9E 1.386(7) .
C8E C11E 1.505(6) .
C9E C10E 1.380(7) .
C9E H9E 0.9500 .
C10E H10E 0.9500 .
C1F C4F 1.556(7) .
C1F H1F1 0.9800 .
C1F H1F2 0.9800 .
C1F H1F3 0.9800 .
C2F C4F 1.535(7) .
C2F H2F1 0.9800 .
C2F H2F2 0.9800 .
C2F H2F3 0.9800 .
C3F C4F 1.539(7) .
C3F H3F1 0.9800 .
C3F H3F2 0.9800 .
C3F H3F3 0.9800 .
C4F C5F 1.514(6) .
C5F C10F 1.390(6) .
C5F C6F 1.398(6) .
C6F C7F 1.368(7) .
C6F H6F 0.9500 .
C7F C8F 1.396(7) .
C7F H7F 0.9500 .
C8F C9F 1.381(7) .
C8F C11F 1.499(7) .
C9F C10F 1.394(7) .
C9F H9F 0.9500 .
C10F H10F 0.9500 .
C1G C4G 1.544(6) .
C1G H1G1 0.9800 .
C1G H1G2 0.9800 .
C1G H1G3 0.9800 .
C2G C4G 1.545(7) .
C2G H2G1 0.9800 .
C2G H2G2 0.9800 .
C2G H2G3 0.9800 .
C3G C4G 1.536(7) .
C3G H3G1 0.9800 .
C3G H3G2 0.9800 .
C3G H3G3 0.9800 .
C4G C5G 1.514(5) .
C5G C6G 1.388(5) .
C5G C10G 1.394(6) .
C6G C7G 1.379(6) .
C6G H6G 0.9500 .
C7G C8G 1.393(7) .
C7G H7G 0.9500 .
C8G C9G 1.387(7) .
C8G C11G 1.511(6) .
C9G C10G 1.381(6) .
C9G H9G 0.9500 .
C10G H10G 0.9500 .
C1H C4H 1.535(7) .
C1H H1H1 0.9800 .
C1H H1H2 0.9800 .
C1H H1H3 0.9800 .
C2H C4H 1.523(6) .
C2H H2H1 0.9800 .
C2H H2H2 0.9800 .
C2H H2H3 0.9800 .
C3H C4H 1.543(6) .
C3H H3H1 0.9800 .
C3H H3H2 0.9800 .
C3H H3H3 0.9800 .
C4H C5H 1.517(5) .
C5H C10H 1.383(6) .
C5H C6H 1.385(5) .
C6H C7H 1.379(6) .
C6H H6H 0.9500 .
C7H C8H 1.390(6) .
C7H H7H 0.9500 .
C8H C9H 1.388(6) .
C8H C11H 1.499(6) .
C9H C10H 1.375(7) .
C9H H9H 0.9500 .
C10H H10H 0.9500 .
C1I C4I 1.539(6) .
C1I H1I1 0.9800 .
C1I H1I2 0.9800 .
C1I H1I3 0.9800 .
C2I C4I 1.539(7) .
C2I H2I1 0.9800 .
C2I H2I2 0.9800 .
C2I H2I3 0.9800 .
C3I C4I 1.550(7) .
C3I H3I1 0.9800 .
C3I H3I2 0.9800 .
C3I H3I3 0.9800 .
C4I C5I 1.522(5) .
C5I C6I 1.381(5) .
C5I C10I 1.387(6) .
C6I C7I 1.380(7) .
C6I H6I 0.9500 .
C7I C8I 1.379(7) .
C7I H7I 0.9500 .
C8I C9I 1.384(6) .
C8I C11I 1.511(6) .
C9I C10I 1.394(7) .
C9I H9I 0.9500 .
C10I H10I 0.9500 .
C1J C4J 1.523(7) .
C1J H1J1 0.9800 .
C1J H1J2 0.9800 .
C1J H1J3 0.9800 .
C2J C4J 1.565(6) .
C2J H2J1 0.9800 .
C2J H2J2 0.9800 .
C2J H2J3 0.9800 .
C3J C4J 1.532(7) .
C3J H3J1 0.9800 .
C3J H3J2 0.9800 .
C3J H3J3 0.9800 .
C4J C5J 1.520(6) .
C5J C6J 1.369(6) .
C5J C10J 1.402(6) .
C6J C7J 1.375(6) .
C6J H6J 0.9500 .
C7J C8J 1.383(6) .
C7J H7J 0.9500 .
C8J C9J 1.382(7) .
C8J C11J 1.486(6) .
C9J C10J 1.388(6) .
C9J H9J 0.9500 .
C10J H10J 0.9500 .
C1K C4K 1.540(7) .
C1K H1K1 0.9800 .
C1K H1K2 0.9800 .
C1K H1K3 0.9800 .
C2K C4K 1.539(6) .
C2K H2K1 0.9800 .
C2K H2K2 0.9800 .
C2K H2K3 0.9800 .
C3K C4K 1.556(7) .
C3K H3K1 0.9800 .
C3K H3K2 0.9800 .
C3K H3K3 0.9800 .
C4K C5K 1.515(5) .
C5K C6K 1.385(5) .
C5K C10K 1.390(6) .
C6K C7K 1.391(7) .
C6K H6K 0.9500 .
C7K C8K 1.391(6) .
C7K H7K 0.9500 .
C8K C9K 1.387(6) .
C8K C11K 1.513(7) .
C9K C10K 1.379(7) .
C9K H9K 0.9500 .
C10K H10K 0.9500 .
C1L C4L 1.533(6) .
C1L H1L1 0.9800 .
C1L H1L2 0.9800 .
C1L H1L3 0.9800 .
C2L C4L 1.545(7) .
C2L H2L1 0.9800 .
C2L H2L2 0.9800 .
C2L H2L3 0.9800 .
C3L C4L 1.534(7) .
C3L H3L1 0.9800 .
C3L H3L2 0.9800 .
C3L H3L3 0.9800 .
C4L C5L 1.519(5) .
C5L C10L 1.367(6) .
C5L C6L 1.375(6) .
C6L C7L 1.388(6) .
C6L H6L 0.9500 .
C7L C8L 1.384(7) .
C7L H7L 0.9500 .
C8L C9L 1.380(7) .
C8L C11L 1.488(6) .
C9L C10L 1.396(6) .
C9L H9L 0.9500 .
C10L H10L 0.9500 .
C1M C4M 1.548(6) .
C1M H1M1 0.9800 .
C1M H1M2 0.9800 .
C1M H1M3 0.9800 .
C2M C4M 1.551(7) .
C2M H2M1 0.9800 .
C2M H2M2 0.9800 .
C2M H2M3 0.9800 .
C3M C4M 1.529(6) .
C3M H3M1 0.9800 .
C3M H3M2 0.9800 .
C3M H3M3 0.9800 .
C4M C5M 1.527(6) .
C5M C10M 1.389(6) .
C5M C6M 1.392(5) .
C6M C7M 1.389(7) .
C6M H6M 0.9500 .
C7M C8M 1.386(7) .
C7M H7M 0.9500 .
C8M C9M 1.382(6) .
C8M C11M 1.526(7) .
C9M C10M 1.394(7) .
C9M H9M 0.9500 .
C10M H10M 0.9500 .
C1N C4N 1.556(6) .
C1N H1N1 0.9800 .
C1N H1N2 0.9800 .
C1N H1N3 0.9800 .
C2N C4N 1.537(7) .
C2N H2N1 0.9800 .
C2N H2N2 0.9800 .
C2N H2N3 0.9800 .
C3N C4N 1.551(7) .
C3N H3N1 0.9800 .
C3N H3N2 0.9800 .
C3N H3N3 0.9800 .
C4N C5N 1.516(5) .
C5N C6N 1.378(6) .
C5N C10N 1.385(6) .
C6N C7N 1.384(7) .
C6N H6N 0.9500 .
C7N C8N 1.402(7) .
C7N H7N 0.9500 .
C8N C9N 1.374(6) .
C8N C11N 1.494(7) .
C9N C10N 1.373(7) .
C9N H9N 0.9500 .
C10N H10N 0.9500 .
C1O C4O 1.528(7) .
C1O H1O1 0.9800 .
C1O H1O2 0.9800 .
C1O H1O3 0.9800 .
C2O C4O 1.530(7) .
C2O H2O1 0.9800 .
C2O H2O2 0.9800 .
C2O H2O3 0.9800 .
C3O C4O 1.545(7) .
C3O H3O1 0.9800 .
C3O H3O2 0.9800 .
C3O H3O3 0.9800 .
C4O C5O 1.523(5) .
C5O C10O 1.379(5) .
C5O C6O 1.384(6) .
C6O C7O 1.382(7) .
C6O H6O 0.9500 .
C7O C8O 1.383(6) .
C7O H7O 0.9500 .
C8O C9O 1.390(6) .
C8O C11O 1.521(7) .
C9O C10O 1.387(7) .
C9O H9O 0.9500 .
C10O H10O 0.9500 .
C1P C4P 1.541(7) .
C1P H1P1 0.9800 .
C1P H1P2 0.9800 .
C1P H1P3 0.9800 .
C2P C4P 1.538(7) .
C2P H2P1 0.9800 .
C2P H2P2 0.9800 .
C2P H2P3 0.9800 .
C3P C4P 1.554(7) .
C3P H3P1 0.9800 .
C3P H3P2 0.9800 .
C3P H3P3 0.9800 .
C4P C5P 1.516(5) .
C5P C6P 1.378(7) .
C5P C10P 1.389(6) .
C6P C7P 1.399(6) .
C6P H6P 0.9500 .
C7P C8P 1.389(7) .
C7P H7P 0.9500 .
C8P C9P 1.386(7) .
C8P C11P 1.491(6) .
C9P C10P 1.386(6) .
C9P H9P 0.9500 .
C10P H10P 0.9500 .
C1Q C4Q 1.527(7) .
C1Q H1Q1 0.9800 .
C1Q H1Q2 0.9800 .
C1Q H1Q3 0.9800 .
C2Q C4Q 1.564(7) .
C2Q H2Q1 0.9800 .
C2Q H2Q2 0.9800 .
C2Q H2Q3 0.9800 .
C3Q C4Q 1.530(7) .
C3Q H3Q1 0.9800 .
C3Q H3Q2 0.9800 .
C3Q H3Q3 0.9800 .
C4Q C5Q 1.522(4) .
C5Q C6Q 1.382(7) .
C5Q C10Q 1.399(6) .
C6Q C7Q 1.407(6) .
C6Q H6Q 0.9500 .
C7Q C8Q 1.387(7) .
C7Q H7Q 0.9500 .
C8Q C9Q 1.394(7) .
C8Q C11Q 1.512(6) .
C9Q C10Q 1.361(7) .
C9Q H9Q 0.9500 .
C10Q H10Q 0.9500 .
C1R C2R 1.509(7) .
C2R H2R1 0.9800 .
C2R H2R2 0.9800 .
C2R H2R3 0.9800 .
C1S C4S 1.538(7) .
C1S H1S1 0.9800 .
C1S H1S2 0.9800 .
C1S H1S3 0.9800 .
C2S C4S 1.545(7) .
C2S H2S1 0.9800 .
C2S H2S2 0.9800 .
C2S H2S3 0.9800 .
C3S C4S 1.554(7) .
C3S H3S1 0.9800 .
C3S H3S2 0.9800 .
C3S H3S3 0.9800 .
C4S C5S 1.515(6) .
C5S C10S 1.384(6) .
C5S C6S 1.386(5) .
C6S C7S 1.394(7) .
C6S H6S 0.9500 .
C7S C8S 1.387(7) .
C7S H7S 0.9500 .
C8S C9S 1.389(7) .
C8S C11S 1.511(7) .
C9S C10S 1.379(7) .
C9S H9S 0.9500 .
C10S H10S 0.9500 .

loop_
_platon_squeeze_void_nr
_platon_squeeze_void_average_x
_platon_squeeze_void_average_y
_platon_squeeze_void_average_z
_platon_squeeze_void_volume
_platon_squeeze_void_count_electrons
1 -0.335 -0.001 -0.002 3620.4 530.0
2 -0.001 0.279 0.449 19.6 1.3
3 0.000 0.500 0.500 238.9 39.0
4 0.247 0.438 0.710 8.9 -0.3
5 0.753 0.562 0.290 8.8 0.7
